data_7228117
loop_
_publ_author_name
'Song, Xue-Qin'
'Liu, Pan-Pan'
'Wang, Cai-yun'
'Liu, Yuan-An'
'Liu, Wei-Sheng'
'Zhang, Mo'

_publ_section_title
;
 Three sandwich-type zinc(ii)--lanthanide(iii) clusters: structures,
 luminescence and magnetic properties
;
_journal_issue 37
_journal_name_full 'RSC Adv.'
_journal_page_first 22692
_journal_paper_doi 10.1039/C7RA01469D
_journal_volume 7
_journal_year 2017
_chemical_formula_sum 'C72 H76 N13 O37 Yb3 Zn2'
_chemical_formula_weight 2365.32
_chemical_name_systematic
; 
 ? 
;
_space_group_IT_number 2
_symmetry_cell_setting triclinic
_symmetry_space_group_name_Hall '-P 1'
_symmetry_space_group_name_H-M 'P -1'
_atom_sites_solution_hydrogens geom
_atom_sites_solution_primary direct
_atom_sites_solution_secondary difmap
_audit_block_doi 10.5517/ccdc.csd.cc1lrlb8
_audit_creation_method SHELXL-97
_audit_update_record
;
2016-05-29 deposited with the CCDC.
2017-04-19 downloaded from the CCDC.
;
_cell_angle_alpha 76.9860(10)
_cell_angle_beta 83.237(2)
_cell_angle_gamma 66.6130(10)
_cell_formula_units_Z 2
_cell_length_a 15.4135(11)
_cell_length_b 17.2583(14)
_cell_length_c 20.5153(16)
_cell_measurement_reflns_used 4873
_cell_measurement_temperature 298(2)
_cell_measurement_theta_max 22.553
_cell_measurement_theta_min 2.89
_cell_volume 4877.8(7)
_computing_cell_refinement 'Bruker SMART'
_computing_data_collection 'Bruker SMART'
_computing_data_reduction 'Bruker SAINT'
_computing_molecular_graphics 'Bruker SHELXTL'
_computing_publication_material 'Bruker SHELXTL'
_computing_structure_refinement 'SHELXL-97 (Sheldrick, 1997)'
_computing_structure_solution 'SHELXS-97 (Sheldrick, 1990)'
_diffrn_ambient_temperature 298(2)
_diffrn_measured_fraction_theta_full 0.976
_diffrn_measured_fraction_theta_max 0.976
_diffrn_measurement_device_type 'CCD area detector'
_diffrn_measurement_method 'phi and omega scans'
_diffrn_radiation_monochromator graphite
_diffrn_radiation_source 'fine-focus sealed tube'
_diffrn_radiation_type MoK\a
_diffrn_radiation_wavelength 0.71073
_diffrn_reflns_av_R_equivalents 0.0536
_diffrn_reflns_av_sigmaI/netI 0.1465
_diffrn_reflns_limit_h_max 18
_diffrn_reflns_limit_h_min -12
_diffrn_reflns_limit_k_max 20
_diffrn_reflns_limit_k_min -20
_diffrn_reflns_limit_l_max 24
_diffrn_reflns_limit_l_min -24
_diffrn_reflns_number 24904
_diffrn_reflns_theta_full 25.02
_diffrn_reflns_theta_max 25.02
_diffrn_reflns_theta_min 2.29
_exptl_absorpt_coefficient_mu 3.418
_exptl_absorpt_correction_T_max 0.6108
_exptl_absorpt_correction_T_min 0.3567
_exptl_absorpt_correction_type multi-scan
_exptl_absorpt_process_details sadabs
_exptl_crystal_colour pale
_exptl_crystal_density_diffrn 1.610
_exptl_crystal_density_method 'not measured'
_exptl_crystal_description block
_exptl_crystal_F_000 2330
_exptl_crystal_size_max 0.38
_exptl_crystal_size_mid 0.21
_exptl_crystal_size_min 0.16
_platon_squeeze_details
;
;
_refine_diff_density_max 2.012
_refine_diff_density_min -1.652
_refine_diff_density_rms 0.171
_refine_ls_extinction_method none
_refine_ls_goodness_of_fit_ref 0.981
_refine_ls_hydrogen_treatment mixed
_refine_ls_matrix_type full
_refine_ls_number_parameters 1152
_refine_ls_number_reflns 16841
_refine_ls_number_restraints 0
_refine_ls_restrained_S_all 0.981
_refine_ls_R_factor_all 0.1209
_refine_ls_R_factor_gt 0.0586
_refine_ls_shift/su_max 0.001
_refine_ls_shift/su_mean 0.000
_refine_ls_structure_factor_coef Fsqd
_refine_ls_weighting_details 'calc w=1/[\s^2^(Fo^2^)+(0.0001P)^2^+0.0000P] where P=(Fo^2^+2Fc^2^)/3'
_refine_ls_weighting_scheme calc
_refine_ls_wR_factor_gt 0.1115
_refine_ls_wR_factor_ref 0.1240
_reflns_number_gt 8840
_reflns_number_total 16841
_reflns_threshold_expression >2sigma(I)
_cod_data_source_file c7ra01469d2.cif
_cod_data_source_block 150129e
_cod_depositor_comments
;
The following automatic conversions were performed:

'_symmetry_cell_setting' value 'Triclinic' changed to 'triclinic'
according to
/home/data/users/saulius/crontab/automatic-downloads/rss-feeds/RSC/lib/dictionaries/cif_core.dic
dictionary named 'cif_core.dic' version 2.4.2 from 2011-04-26.

Automatic conversion script
Id: cif_fix_values 4973 2017-02-22 13:04:09Z antanas 
;
_cod_original_cell_volume 4877.8(6)
_cod_original_sg_symbol_H-M P-1
_cod_database_code 7228117

loop_
_symmetry_equiv_pos_as_xyz
'x, y, z'
'-x, -y, -z'

loop_
_atom_site_label
_atom_site_type_symbol
_atom_site_fract_x
_atom_site_fract_y
_atom_site_fract_z
_atom_site_U_iso_or_equiv
_atom_site_adp_type
_atom_site_occupancy
_atom_site_symmetry_multiplicity
_atom_site_calc_flag
_atom_site_refinement_flags
Yb1 Yb 0.62565(3) 0.69372(3) 0.20750(2) 0.03618(14) Uani 1 1 d .
Yb2 Yb 0.81259(3) 0.73524(3) 0.27588(2) 0.03148(13) Uani 1 1 d .
Yb3 Yb 0.95607(4) 0.85589(3) 0.29778(3) 0.04444(15) Uani 1 1 d .
Zn1 Zn 0.59018(9) 0.76168(8) 0.35816(6) 0.0390(3) Uani 1 1 d .
Zn2 Zn 1.04391(9) 0.69225(7) 0.20739(6) 0.0405(3) Uani 1 1 d .
N1 N 0.6198(6) 0.9484(5) 0.3801(4) 0.041(2) Uani 1 1 d .
H1 H 0.6038 1.0030 0.3755 0.050 Uiso 1 1 calc R
N2 N 0.4872(6) 0.8757(5) 0.3828(4) 0.042(2) Uani 1 1 d .
N3 N 0.8758(6) 0.4631(5) 0.1735(4) 0.047(2) Uani 1 1 d .
H3 H 0.9130 0.4369 0.1438 0.056 Uiso 1 1 calc R
N4 N 1.0478(7) 0.4209(5) 0.2502(4) 0.046(2) Uani 1 1 d .
N5 N 0.9280(6) 0.6957(5) 0.0686(4) 0.043(2) Uani 1 1 d .
H5 H 0.9127 0.7183 0.0277 0.052 Uiso 1 1 calc R
N6 N 1.0931(6) 0.6967(6) 0.1086(5) 0.049(3) Uani 1 1 d .
N7 N 0.8510(7) 0.7909(7) 0.5050(5) 0.063(3) Uani 1 1 d .
H7 H 0.8081 0.8134 0.5336 0.076 Uiso 1 1 calc R
N8 N 0.7720(7) 0.6501(6) 0.5403(5) 0.053(3) Uani 1 1 d .
N9 N 0.5589(8) 0.5575(8) 0.2424(6) 0.066(3) Uani 1 1 d .
N10 N 0.8909(7) 0.5774(7) 0.3684(6) 0.058(3) Uani 1 1 d .
N11 N 1.1180(11) 0.8367(9) 0.3611(7) 0.088(4) Uani 1 1 d .
N12 N 0.7142(12) 0.8305(9) 0.6631(8) 0.085(4) Uani 1 1 d .
N13 N 1.0031(10) 0.7350(9) 0.8933(7) 0.087(4) Uani 1 1 d .
O1 O 0.6947(5) 0.8283(4) 0.3359(3) 0.0380(18) Uani 1 1 d .
O2 O 0.8289(5) 0.8628(4) 0.2453(3) 0.0382(18) Uani 1 1 d .
O3 O 0.7182(6) 1.1254(5) 0.0914(4) 0.071(3) Uani 1 1 d .
O4 O 0.5251(5) 0.7891(4) 0.2695(3) 0.0401(18) Uani 1 1 d .
O5 O 0.4685(5) 0.7825(5) 0.1595(3) 0.050(2) Uani 1 1 d .
O6 O 0.7590(5) 0.5793(4) 0.1999(3) 0.049(2) Uani 1 1 d .
O7 O 0.6556(5) 0.7026(4) 0.1015(3) 0.0436(19) Uani 1 1 d .
O8 O 0.7959(6) 0.7050(5) -0.1179(4) 0.061(2) Uani 1 1 d .
O9 O 1.0851(5) 0.5656(4) 0.2373(3) 0.0458(19) Uani 1 1 d .
H9 H 1.0523 0.5377 0.2386 0.069 Uiso 1 1 calc R
O10 O 1.2066(6) 0.6365(5) 0.2331(4) 0.057(2) Uani 1 1 d .
O11 O 0.8997(5) 0.7065(4) 0.1769(3) 0.0372(18) Uani 1 1 d .
O12 O 0.7072(5) 0.7810(4) 0.1961(3) 0.0356(17) Uani 1 1 d .
O13 O 0.5589(6) 1.0384(5) 0.0344(4) 0.063(2) Uani 1 1 d .
O14 O 1.0331(5) 0.8136(4) 0.2002(4) 0.048(2) Uani 1 1 d .
O15 O 0.9880(6) 0.9697(5) 0.2139(4) 0.063(2) Uani 1 1 d .
O16 O 0.9184(6) 0.8081(5) 0.4039(4) 0.059(2) Uani 1 1 d .
O17 O 0.8494(6) 0.9670(4) 0.3277(4) 0.057(2) Uani 1 1 d .
O18 O 0.7110(8) 1.2004(7) 0.4458(6) 0.102(4) Uani 1 1 d .
O19 O 0.6441(5) 0.6971(4) 0.4471(3) 0.049(2) Uani 1 1 d .
H19 H 0.6899 0.6969 0.4639 0.073 Uiso 1 1 calc R
O20 O 0.4963(5) 0.6873(5) 0.4079(4) 0.052(2) Uani 1 1 d .
O21 O 0.5612(6) 0.5944(5) 0.1812(4) 0.064(2) Uani 1 1 d .
O22 O 0.5785(6) 0.5885(5) 0.2855(4) 0.064(2) Uani 1 1 d .
O23 O 0.5400(8) 0.4940(7) 0.2576(5) 0.108(4) Uani 1 1 d .
O24 O 0.8988(5) 0.5801(4) 0.3048(4) 0.055(2) Uani 1 1 d .
O25 O 0.8491(6) 0.6489(5) 0.3880(3) 0.053(2) Uani 1 1 d .
O26 O 0.9252(7) 0.5085(6) 0.4065(5) 0.100(4) Uani 1 1 d .
O27 O 1.0519(7) 0.9062(6) 0.3516(5) 0.078(3) Uani 1 1 d .
O28 O 1.1141(6) 0.7746(6) 0.3365(4) 0.076(3) Uani 1 1 d .
O29 O 1.1917(10) 0.8224(8) 0.3879(7) 0.144(5) Uani 1 1 d .
O30 O 0.6947(4) 0.6817(4) 0.3056(3) 0.0342(17) Uani 1 1 d .
H30 H 0.7155 0.6307 0.3275 0.041 Uiso 1 1 d R
O31 O 0.9632(5) 0.7209(4) 0.2929(3) 0.0386(18) Uani 1 1 d .
H31 H 0.9873 0.6836 0.3270 0.046 Uiso 1 1 d R
O32 O 0.6817(8) 0.8457(7) 0.6049(5) 0.107(4) Uani 1 1 d .
O33 O 0.6511(9) 0.8451(8) 0.7064(6) 0.115(4) Uani 1 1 d .
O34 O 0.7966(9) 0.8065(7) 0.6717(6) 0.112(4) Uani 1 1 d .
O35 O 1.0224(9) 0.7564(7) 0.8340(6) 0.131(5) Uani 1 1 d .
O36 O 1.0223(8) 0.6620(7) 0.9170(5) 0.105(4) Uani 1 1 d .
O37 O 0.9508(10) 0.7892(6) 0.9258(6) 0.125(5) Uani 1 1 d .
C1 C 0.6632(8) 0.9113(7) 0.3294(5) 0.040(3) Uani 1 1 d .
C2 C 0.6725(8) 0.9675(6) 0.2645(5) 0.041(3) Uani 1 1 d .
C3 C 0.7591(8) 0.9410(6) 0.2277(5) 0.039(3) Uani 1 1 d .
C4 C 0.7706(8) 0.9948(6) 0.1690(5) 0.046(3) Uani 1 1 d .
H4 H 0.8253 0.9770 0.1424 0.055 Uiso 1 1 calc R
C5 C 0.6993(9) 1.0758(7) 0.1500(6) 0.049(3) Uani 1 1 d .
C6 C 0.6135(9) 1.1019(7) 0.1879(6) 0.058(3) Uani 1 1 d .
H6 H 0.5650 1.1549 0.1743 0.069 Uiso 1 1 calc R
C7 C 0.6038(8) 1.0470(6) 0.2451(5) 0.050(3) Uani 1 1 d .
H7A H 0.5488 1.0643 0.2716 0.060 Uiso 1 1 calc R
C8 C 0.6421(10) 1.2066(7) 0.0663(6) 0.076(4) Uani 1 1 d .
H8A H 0.5864 1.1964 0.0620 0.114 Uiso 1 1 calc R
H8B H 0.6608 1.2323 0.0234 0.114 Uiso 1 1 calc R
H8C H 0.6289 1.2448 0.0970 0.114 Uiso 1 1 calc R
C9 C 0.4176(8) 0.9250(7) 0.3477(6) 0.052(3) Uani 1 1 d .
H9A H 0.3788 0.9741 0.3640 0.062 Uiso 1 1 calc R
C10 C 0.3884(8) 0.9172(7) 0.2855(5) 0.046(3) Uani 1 1 d .
C11 C 0.4409(8) 0.8509(7) 0.2502(5) 0.042(3) Uani 1 1 d .
C12 C 0.4072(8) 0.8483(7) 0.1907(6) 0.048(3) Uani 1 1 d .
C13 C 0.3210(9) 0.9077(7) 0.1670(6) 0.060(4) Uani 1 1 d .
H13 H 0.2979 0.9050 0.1280 0.072 Uiso 1 1 calc R
C14 C 0.2690(9) 0.9723(8) 0.2036(6) 0.067(4) Uani 1 1 d .
H14 H 0.2106 1.0128 0.1884 0.080 Uiso 1 1 calc R
C15 C 0.3024(9) 0.9771(7) 0.2613(6) 0.065(4) Uani 1 1 d .
H15 H 0.2668 1.0209 0.2842 0.077 Uiso 1 1 calc R
C16 C 0.4426(8) 0.7792(7) 0.0954(5) 0.057(3) Uani 1 1 d .
H16A H 0.3939 0.7566 0.1016 0.086 Uiso 1 1 calc R
H16B H 0.4969 0.7427 0.0734 0.086 Uiso 1 1 calc R
H16C H 0.4197 0.8362 0.0685 0.086 Uiso 1 1 calc R
C17 C 0.5974(8) 0.9006(7) 0.4442(5) 0.047(3) Uani 1 1 d .
H17A H 0.5996 0.9278 0.4803 0.056 Uiso 1 1 calc R
H17B H 0.6444 0.8422 0.4523 0.056 Uiso 1 1 calc R
C18 C 0.5003(8) 0.8986(7) 0.4438(5) 0.048(3) Uani 1 1 d .
H18A H 0.4924 0.8570 0.4821 0.057 Uiso 1 1 calc R
H18B H 0.4526 0.9547 0.4476 0.057 Uiso 1 1 calc R
C19 C 0.8075(8) 0.5417(7) 0.1532(5) 0.041(3) Uani 1 1 d .
C20 C 0.7958(8) 0.5795(6) 0.0821(5) 0.040(3) Uani 1 1 d .
C21 C 0.7206(8) 0.6637(6) 0.0617(5) 0.041(3) Uani 1 1 d .
C22 C 0.7212(8) 0.7043(7) -0.0050(5) 0.047(3) Uani 1 1 d .
H22 H 0.6746 0.7584 -0.0188 0.056 Uiso 1 1 calc R
C23 C 0.7898(9) 0.6666(7) -0.0523(5) 0.048(3) Uani 1 1 d .
C24 C 0.8567(8) 0.5848(7) -0.0341(5) 0.050(3) Uani 1 1 d .
H24 H 0.8997 0.5575 -0.0655 0.060 Uiso 1 1 calc R
C25 C 0.8581(8) 0.5440(7) 0.0331(5) 0.048(3) Uani 1 1 d .
H25 H 0.9042 0.4892 0.0455 0.058 Uiso 1 1 calc R
C26 C 0.7395(10) 0.7940(7) -0.1375(6) 0.080(4) Uani 1 1 d .
H26A H 0.6747 0.8041 -0.1243 0.121 Uiso 1 1 calc R
H26B H 0.7447 0.8111 -0.1852 0.121 Uiso 1 1 calc R
H26C H 0.7611 0.8269 -0.1161 0.121 Uiso 1 1 calc R
C27 C 1.1373(10) 0.3885(7) 0.2384(5) 0.050(3) Uani 1 1 d .
H27 H 1.1613 0.3321 0.2317 0.059 Uiso 1 1 calc R
C28 C 1.2036(9) 0.4256(7) 0.2342(6) 0.054(3) Uani 1 1 d .
C29 C 1.1737(9) 0.5154(7) 0.2346(5) 0.049(3) Uani 1 1 d .
C30 C 1.2426(9) 0.5500(8) 0.2304(6) 0.052(3) Uani 1 1 d .
C31 C 1.3366(10) 0.5018(8) 0.2226(6) 0.069(4) Uani 1 1 d .
H31A H 1.3810 0.5270 0.2171 0.082 Uiso 1 1 calc R
C32 C 1.3657(10) 0.4120(9) 0.2230(6) 0.073(4) Uani 1 1 d .
H32 H 1.4297 0.3775 0.2210 0.087 Uiso 1 1 calc R
C33 C 1.3005(10) 0.3771(8) 0.2264(6) 0.063(4) Uani 1 1 d .
H33 H 1.3203 0.3196 0.2234 0.076 Uiso 1 1 calc R
C34 C 1.2680(9) 0.6809(8) 0.2218(6) 0.073(4) Uani 1 1 d .
H34A H 1.3158 0.6551 0.2548 0.109 Uiso 1 1 calc R
H34B H 1.2327 0.7401 0.2248 0.109 Uiso 1 1 calc R
H34C H 1.2974 0.6779 0.1780 0.109 Uiso 1 1 calc R
C35 C 0.8883(8) 0.4218(6) 0.2429(5) 0.049(3) Uani 1 1 d .
H35A H 0.8536 0.3842 0.2540 0.059 Uiso 1 1 calc R
H35B H 0.8618 0.4654 0.2703 0.059 Uiso 1 1 calc R
C36 C 0.9896(8) 0.3705(7) 0.2594(6) 0.055(3) Uani 1 1 d .
H36A H 0.9927 0.3404 0.3056 0.066 Uiso 1 1 calc R
H36B H 1.0159 0.3274 0.2315 0.066 Uiso 1 1 calc R
C37 C 0.8766(8) 0.7361(6) 0.1150(5) 0.039(3) Uani 1 1 d .
C38 C 0.7932(8) 0.8138(6) 0.0949(5) 0.041(3) Uani 1 1 d .
C39 C 0.7109(7) 0.8335(6) 0.1376(5) 0.034(3) Uani 1 1 d .
C40 C 0.6319(8) 0.9086(6) 0.1175(5) 0.042(3) Uani 1 1 d .
H40A H 0.5776 0.9216 0.1450 0.051 Uiso 1 1 calc R
C41 C 0.6337(9) 0.9634(7) 0.0573(6) 0.048(3) Uani 1 1 d .
C42 C 0.7119(9) 0.9447(7) 0.0152(6) 0.053(3) Uani 1 1 d .
H42 H 0.7113 0.9806 -0.0261 0.064 Uiso 1 1 calc R
C43 C 0.7917(8) 0.8720(6) 0.0347(5) 0.045(3) Uani 1 1 d .
H43 H 0.8458 0.8614 0.0071 0.054 Uiso 1 1 calc R
C44 C 0.4754(9) 1.0567(7) 0.0749(6) 0.071(4) Uani 1 1 d .
H44A H 0.4551 1.0095 0.0821 0.106 Uiso 1 1 calc R
H44B H 0.4269 1.1081 0.0529 0.106 Uiso 1 1 calc R
H44C H 0.4875 1.0650 0.1171 0.106 Uiso 1 1 calc R
C45 C 1.1093(8) 0.7581(7) 0.0717(6) 0.054(3) Uani 1 1 d .
H45 H 1.1336 0.7503 0.0289 0.064 Uiso 1 1 calc R
C46 C 1.0950(9) 0.8391(8) 0.0877(6) 0.058(3) Uani 1 1 d .
C47 C 1.0544(8) 0.8644(7) 0.1484(6) 0.051(3) Uani 1 1 d .
C48 C 1.0335(9) 0.9495(8) 0.1534(7) 0.056(3) Uani 1 1 d .
C49 C 1.0538(10) 1.0086(8) 0.1047(7) 0.067(4) Uani 1 1 d .
H49 H 1.0388 1.0645 0.1105 0.081 Uiso 1 1 calc R
C50 C 1.0959(10) 0.9831(9) 0.0484(7) 0.074(4) Uani 1 1 d .
H50 H 1.1124 1.0220 0.0154 0.088 Uiso 1 1 calc R
C51 C 1.1171(9) 0.8993(8) 0.0364(7) 0.069(4) Uani 1 1 d .
H51 H 1.1447 0.8845 -0.0042 0.082 Uiso 1 1 calc R
C52 C 0.9603(11) 1.0573(8) 0.2235(7) 0.100(5) Uani 1 1 d .
H52A H 1.0144 1.0730 0.2160 0.150 Uiso 1 1 calc R
H52B H 0.9357 1.0611 0.2684 0.150 Uiso 1 1 calc R
H52C H 0.9125 1.0957 0.1924 0.150 Uiso 1 1 calc R
C53 C 1.0103(8) 0.6144(6) 0.0817(5) 0.049(3) Uani 1 1 d .
H53A H 1.0117 0.5794 0.0503 0.059 Uiso 1 1 calc R
H53B H 1.0031 0.5835 0.1264 0.059 Uiso 1 1 calc R
C54 C 1.1022(8) 0.6255(7) 0.0760(5) 0.051(3) Uani 1 1 d .
H54A H 1.1510 0.5727 0.0972 0.061 Uiso 1 1 calc R
H54B H 1.1205 0.6382 0.0292 0.061 Uiso 1 1 calc R
C55 C 0.8657(9) 0.8404(8) 0.4507(7) 0.056(3) Uani 1 1 d .
C56 C 0.8221(9) 0.9347(8) 0.4468(6) 0.056(3) Uani 1 1 d .
C57 C 0.8172(9) 0.9939(8) 0.3861(7) 0.055(3) Uani 1 1 d .
C58 C 0.7786(9) 1.0821(8) 0.3838(7) 0.067(4) Uani 1 1 d .
H58 H 0.7742 1.1196 0.3428 0.080 Uiso 1 1 calc R
C59 C 0.7461(10) 1.1154(9) 0.4425(8) 0.072(4) Uani 1 1 d .
C60 C 0.7482(10) 1.0616(9) 0.5015(8) 0.077(4) Uani 1 1 d .
H60 H 0.7247 1.0840 0.5400 0.093 Uiso 1 1 calc R
C61 C 0.7854(9) 0.9718(8) 0.5060(7) 0.068(4) Uani 1 1 d .
H61 H 0.7864 0.9358 0.5474 0.081 Uiso 1 1 calc R
C62 C 0.7149(12) 1.2596(9) 0.3864(8) 0.115(6) Uani 1 1 d .
H62A H 0.7790 1.2439 0.3693 0.172 Uiso 1 1 calc R
H62B H 0.6925 1.3165 0.3960 0.172 Uiso 1 1 calc R
H62C H 0.6759 1.2587 0.3537 0.172 Uiso 1 1 calc R
C63 C 0.7178(9) 0.6156(7) 0.5766(6) 0.054(3) Uani 1 1 d .
H63 H 0.7342 0.5907 0.6208 0.065 Uiso 1 1 calc R
C64 C 0.6365(9) 0.6118(7) 0.5558(6) 0.053(3) Uani 1 1 d .
C65 C 0.6044(8) 0.6546(7) 0.4894(6) 0.045(3) Uani 1 1 d .
C66 C 0.5242(9) 0.6458(7) 0.4719(6) 0.047(3) Uani 1 1 d .
C67 C 0.4755(9) 0.6023(7) 0.5157(6) 0.058(3) Uani 1 1 d .
H67 H 0.4195 0.6016 0.5039 0.070 Uiso 1 1 calc R
C68 C 0.5145(9) 0.5588(8) 0.5796(6) 0.061(4) Uani 1 1 d .
H68 H 0.4876 0.5236 0.6081 0.074 Uiso 1 1 calc R
C69 C 0.5872(10) 0.5676(8) 0.5986(6) 0.061(4) Uani 1 1 d .
H69 H 0.6068 0.5435 0.6424 0.074 Uiso 1 1 calc R
C70 C 0.4061(8) 0.6965(8) 0.3896(6) 0.065(4) Uani 1 1 d .
H70A H 0.4081 0.6415 0.3854 0.097 Uiso 1 1 calc R
H70B H 0.3896 0.7361 0.3477 0.097 Uiso 1 1 calc R
H70C H 0.3596 0.7180 0.4235 0.097 Uiso 1 1 calc R
C71 C 0.9037(9) 0.7009(7) 0.5183(6) 0.059(3) Uani 1 1 d .
H71A H 0.9647 0.6905 0.5346 0.071 Uiso 1 1 calc R
H71B H 0.9151 0.6807 0.4765 0.071 Uiso 1 1 calc R
C72 C 0.8598(9) 0.6481(8) 0.5675(6) 0.068(4) Uani 1 1 d .
H72A H 0.8436 0.6701 0.6087 0.081 Uiso 1 1 calc R
H72B H 0.9050 0.5891 0.5777 0.081 Uiso 1 1 calc R

loop_
_atom_site_aniso_label
_atom_site_aniso_U_11
_atom_site_aniso_U_22
_atom_site_aniso_U_33
_atom_site_aniso_U_23
_atom_site_aniso_U_13
_atom_site_aniso_U_12
Yb1 0.0349(3) 0.0448(3) 0.0263(3) -0.0063(2) -0.0003(2) -0.0132(2)
Yb2 0.0287(3) 0.0348(3) 0.0261(3) -0.0055(2) 0.0009(2) -0.0078(2)
Yb3 0.0394(3) 0.0463(3) 0.0506(3) -0.0173(3) 0.0029(3) -0.0165(3)
Zn1 0.0321(8) 0.0510(7) 0.0253(7) -0.0064(6) 0.0013(6) -0.0083(7)
Zn2 0.0368(8) 0.0376(7) 0.0415(8) -0.0085(6) 0.0051(6) -0.0097(6)
N1 0.042(6) 0.046(5) 0.036(5) -0.018(5) -0.002(5) -0.011(5)
N2 0.036(6) 0.056(6) 0.033(5) -0.016(5) 0.003(5) -0.014(5)
N3 0.055(7) 0.036(5) 0.037(6) -0.005(4) 0.002(5) -0.007(5)
N4 0.049(7) 0.047(6) 0.038(6) -0.002(5) -0.011(5) -0.015(6)
N5 0.042(6) 0.048(5) 0.030(5) -0.012(4) 0.003(5) -0.006(5)
N6 0.044(7) 0.052(6) 0.050(6) -0.013(5) 0.005(5) -0.019(5)
N7 0.056(8) 0.072(8) 0.060(7) -0.012(6) -0.007(6) -0.023(7)
N8 0.057(7) 0.059(6) 0.045(6) -0.006(5) -0.011(6) -0.024(6)
N9 0.061(8) 0.073(8) 0.065(9) -0.010(7) 0.002(7) -0.031(7)
N10 0.045(7) 0.057(7) 0.063(8) 0.006(7) -0.011(6) -0.018(6)
N11 0.080(12) 0.093(11) 0.092(11) -0.021(9) -0.019(9) -0.028(10)
N12 0.084(12) 0.090(10) 0.072(11) -0.011(9) -0.003(10) -0.028(10)
N13 0.114(13) 0.070(9) 0.072(10) -0.013(9) 0.025(9) -0.039(10)
O1 0.038(5) 0.042(4) 0.028(4) -0.009(3) 0.003(3) -0.009(4)
O2 0.039(5) 0.040(4) 0.032(4) -0.009(3) 0.009(4) -0.014(4)
O3 0.074(7) 0.061(5) 0.052(5) 0.006(5) 0.010(5) -0.011(5)
O4 0.036(5) 0.047(4) 0.030(4) -0.003(3) -0.007(4) -0.009(4)
O5 0.044(5) 0.062(5) 0.035(5) -0.005(4) -0.005(4) -0.012(4)
O6 0.051(5) 0.052(4) 0.030(4) -0.004(4) -0.001(4) -0.007(4)
O7 0.043(5) 0.050(4) 0.028(4) -0.006(4) 0.001(4) -0.009(4)
O8 0.072(6) 0.049(5) 0.041(5) -0.003(4) 0.001(5) -0.004(5)
O9 0.032(5) 0.039(4) 0.058(5) -0.013(4) 0.005(4) -0.006(4)
O10 0.042(5) 0.064(5) 0.068(6) -0.011(5) -0.006(5) -0.022(5)
O11 0.035(5) 0.036(4) 0.036(4) -0.007(3) 0.001(4) -0.010(4)
O12 0.034(4) 0.039(4) 0.031(4) -0.001(3) -0.002(3) -0.015(4)
O13 0.058(6) 0.051(5) 0.055(6) 0.008(4) -0.006(5) -0.004(5)
O14 0.048(5) 0.046(4) 0.049(5) -0.006(4) 0.008(4) -0.021(4)
O15 0.067(6) 0.050(5) 0.072(6) -0.010(5) 0.009(5) -0.028(5)
O16 0.056(6) 0.064(5) 0.053(5) -0.016(4) 0.000(5) -0.018(5)
O17 0.054(6) 0.060(5) 0.057(5) -0.020(4) -0.006(5) -0.015(4)
O18 0.105(9) 0.083(7) 0.104(9) -0.042(7) 0.012(7) -0.012(7)
O19 0.042(5) 0.066(5) 0.036(5) -0.002(4) -0.004(4) -0.023(4)
O20 0.042(5) 0.071(5) 0.037(5) -0.005(4) -0.003(4) -0.019(5)
O21 0.069(7) 0.070(6) 0.055(6) -0.005(5) -0.009(5) -0.029(5)
O22 0.068(7) 0.073(6) 0.053(6) -0.009(5) 0.003(5) -0.034(5)
O23 0.121(10) 0.106(8) 0.112(9) -0.008(7) 0.002(7) -0.070(8)
O24 0.047(6) 0.049(5) 0.057(6) -0.003(4) 0.002(5) -0.009(4)
O25 0.050(6) 0.064(5) 0.037(5) -0.006(4) -0.001(4) -0.017(5)
O26 0.095(9) 0.071(6) 0.103(8) 0.034(6) -0.025(7) -0.022(6)
O27 0.063(7) 0.078(6) 0.094(8) -0.024(6) -0.014(6) -0.020(6)
O28 0.067(7) 0.078(6) 0.081(7) -0.021(6) -0.015(6) -0.019(6)
O29 0.120(12) 0.155(11) 0.165(13) -0.049(10) -0.033(10) -0.042(10)
O30 0.034(4) 0.043(4) 0.025(4) -0.003(3) -0.006(3) -0.015(4)
O31 0.034(5) 0.044(4) 0.041(4) -0.013(3) -0.010(4) -0.014(4)
O32 0.090(9) 0.139(9) 0.076(8) -0.012(7) -0.004(7) -0.032(7)
O33 0.115(11) 0.133(10) 0.095(9) -0.023(8) 0.000(8) -0.045(9)
O34 0.092(10) 0.119(9) 0.116(10) -0.016(7) -0.020(9) -0.031(9)
O35 0.164(13) 0.125(10) 0.104(9) -0.018(8) 0.034(9) -0.067(9)
O36 0.129(11) 0.075(7) 0.093(8) -0.015(6) 0.006(7) -0.025(7)
O37 0.165(13) 0.081(7) 0.116(10) -0.041(7) 0.028(9) -0.029(8)
C1 0.037(7) 0.044(7) 0.037(7) -0.010(6) 0.003(6) -0.012(6)
C2 0.040(8) 0.041(6) 0.031(6) -0.002(5) 0.003(6) -0.010(6)
C3 0.045(8) 0.036(6) 0.039(7) -0.012(5) 0.002(6) -0.015(6)
C4 0.053(8) 0.041(6) 0.040(7) -0.006(6) 0.006(6) -0.018(6)
C5 0.056(9) 0.040(7) 0.043(7) -0.003(6) 0.002(7) -0.015(7)
C6 0.066(10) 0.044(7) 0.048(8) -0.004(6) 0.005(7) -0.010(7)
C7 0.047(8) 0.046(7) 0.043(7) -0.005(6) 0.011(6) -0.009(6)
C8 0.084(12) 0.074(9) 0.060(9) 0.008(8) -0.010(8) -0.029(9)
C9 0.044(8) 0.058(8) 0.045(8) -0.013(6) 0.000(7) -0.011(7)
C10 0.041(8) 0.050(7) 0.042(7) -0.009(6) -0.007(6) -0.011(6)
C11 0.034(7) 0.054(7) 0.033(7) -0.006(6) 0.001(6) -0.013(6)
C12 0.044(8) 0.050(7) 0.037(7) 0.001(6) -0.005(6) -0.011(7)
C13 0.056(9) 0.063(8) 0.046(8) 0.000(7) -0.009(7) -0.012(7)
C14 0.055(10) 0.067(9) 0.058(9) -0.008(7) -0.009(8) -0.003(8)
C15 0.056(10) 0.065(8) 0.055(9) -0.012(7) -0.006(7) -0.004(8)
C16 0.053(9) 0.081(8) 0.043(7) -0.022(7) -0.006(7) -0.024(7)
C17 0.044(8) 0.052(7) 0.038(7) -0.011(6) 0.001(6) -0.010(6)
C18 0.047(8) 0.055(7) 0.035(7) -0.012(6) 0.009(6) -0.014(6)
C19 0.045(8) 0.042(7) 0.037(7) -0.010(6) -0.003(6) -0.014(6)
C20 0.039(7) 0.045(6) 0.033(7) -0.009(5) 0.000(6) -0.012(6)
C21 0.044(8) 0.042(6) 0.036(7) -0.009(6) 0.003(6) -0.014(6)
C22 0.053(8) 0.046(7) 0.034(7) -0.012(6) 0.003(6) -0.010(6)
C23 0.057(9) 0.045(7) 0.034(7) -0.013(6) 0.005(6) -0.011(6)
C24 0.056(9) 0.050(7) 0.038(7) -0.018(6) -0.003(6) -0.009(7)
C25 0.051(8) 0.044(7) 0.039(7) -0.006(6) 0.005(6) -0.010(6)
C26 0.091(12) 0.071(9) 0.052(9) -0.009(7) -0.004(8) -0.004(9)
C27 0.059(9) 0.044(7) 0.038(7) -0.012(6) -0.005(7) -0.007(7)
C28 0.049(9) 0.052(8) 0.049(8) -0.010(6) -0.009(7) -0.003(7)
C29 0.046(9) 0.053(8) 0.038(7) -0.009(6) -0.009(6) -0.008(7)
C30 0.043(9) 0.055(8) 0.050(8) -0.006(6) -0.004(7) -0.013(7)
C31 0.054(10) 0.072(9) 0.064(9) -0.011(7) -0.003(8) -0.009(8)
C32 0.059(10) 0.071(10) 0.065(10) -0.009(8) 0.003(8) -0.004(8)
C33 0.060(10) 0.054(8) 0.060(9) -0.009(7) -0.009(8) -0.006(8)
C34 0.063(10) 0.074(9) 0.073(10) -0.005(8) 0.004(8) -0.025(8)
C35 0.056(9) 0.042(6) 0.043(7) -0.010(6) 0.002(6) -0.013(6)
C36 0.060(9) 0.046(7) 0.049(8) -0.002(6) -0.010(7) -0.012(7)
C37 0.040(7) 0.038(6) 0.035(7) -0.008(6) 0.003(6) -0.011(6)
C38 0.043(8) 0.036(6) 0.035(7) -0.003(5) 0.002(6) -0.009(6)
C39 0.035(7) 0.037(6) 0.030(6) -0.006(5) -0.001(5) -0.013(6)
C40 0.041(7) 0.040(6) 0.037(7) -0.004(5) 0.005(6) -0.010(6)
C41 0.049(9) 0.043(7) 0.046(8) -0.001(6) -0.004(7) -0.013(7)
C42 0.053(9) 0.047(7) 0.050(8) 0.004(6) 0.002(7) -0.016(7)
C43 0.048(8) 0.043(6) 0.037(7) -0.008(6) 0.008(6) -0.013(6)
C44 0.066(11) 0.062(8) 0.064(9) -0.001(7) -0.014(8) -0.006(8)
C45 0.048(8) 0.057(8) 0.051(8) -0.010(7) 0.008(7) -0.019(7)
C46 0.051(9) 0.064(8) 0.056(9) -0.001(7) 0.006(7) -0.026(7)
C47 0.043(8) 0.052(8) 0.060(9) -0.004(7) 0.003(7) -0.026(7)
C48 0.055(9) 0.054(8) 0.062(9) -0.006(7) 0.001(7) -0.026(7)
C49 0.067(10) 0.061(9) 0.073(10) -0.004(8) 0.003(9) -0.031(8)
C50 0.073(11) 0.073(10) 0.072(11) 0.004(8) 0.005(9) -0.036(9)
C51 0.065(10) 0.073(9) 0.066(9) -0.009(8) 0.008(8) -0.029(8)
C52 0.108(14) 0.077(10) 0.110(13) -0.022(10) 0.011(11) -0.032(10)
C53 0.044(8) 0.047(7) 0.044(7) -0.017(6) 0.000(6) -0.001(6)
C54 0.047(8) 0.056(7) 0.042(7) -0.014(6) 0.001(6) -0.011(7)
C55 0.054(9) 0.065(9) 0.054(9) -0.024(8) -0.002(8) -0.022(8)
C56 0.051(9) 0.067(9) 0.056(9) -0.022(7) -0.002(7) -0.023(7)
C57 0.050(9) 0.062(8) 0.058(9) -0.025(7) -0.005(7) -0.020(7)
C58 0.065(10) 0.067(9) 0.071(10) -0.027(8) 0.002(8) -0.021(8)
C59 0.071(11) 0.068(10) 0.082(11) -0.032(9) 0.002(9) -0.025(9)
C60 0.075(11) 0.078(10) 0.079(11) -0.033(9) 0.008(9) -0.023(9)
C61 0.066(10) 0.073(9) 0.068(10) -0.028(8) -0.001(8) -0.023(8)
C62 0.112(16) 0.097(12) 0.121(15) -0.036(12) 0.006(13) -0.020(12)
C63 0.056(9) 0.058(8) 0.040(8) 0.000(6) -0.008(7) -0.015(7)
C64 0.055(9) 0.055(7) 0.040(8) 0.002(6) -0.002(7) -0.018(7)
C65 0.044(8) 0.051(7) 0.036(7) -0.004(6) -0.001(6) -0.018(6)
C66 0.052(9) 0.050(7) 0.037(7) -0.009(6) -0.005(6) -0.017(7)
C67 0.054(9) 0.066(8) 0.052(8) -0.006(7) 0.004(7) -0.025(7)
C68 0.056(10) 0.072(9) 0.047(8) 0.002(7) -0.003(7) -0.023(8)
C69 0.065(10) 0.066(8) 0.046(8) 0.003(7) -0.004(8) -0.024(8)
C70 0.045(9) 0.083(9) 0.061(9) -0.002(7) -0.004(7) -0.024(8)
C71 0.058(9) 0.070(9) 0.053(8) -0.009(7) -0.006(7) -0.026(8)
C72 0.061(10) 0.080(9) 0.055(9) -0.007(7) -0.007(8) -0.022(8)

loop_
_atom_type_symbol
_atom_type_description
_atom_type_scat_dispersion_real
_atom_type_scat_dispersion_imag
_atom_type_scat_source
C C 0.0033 0.0016 'International Tables Vol C Tables 4.2.6.8 and 6.1.1.4'
H H 0.0000 0.0000 'International Tables Vol C Tables 4.2.6.8 and 6.1.1.4'
N N 0.0061 0.0033 'International Tables Vol C Tables 4.2.6.8 and 6.1.1.4'
O O 0.0106 0.0060 'International Tables Vol C Tables 4.2.6.8 and 6.1.1.4'
Zn Zn 0.2839 1.4301 'International Tables Vol C Tables 4.2.6.8 and 6.1.1.4'
Yb Yb -0.3850 5.5486 'International Tables Vol C Tables 4.2.6.8 and 6.1.1.4'

loop_
_citation_id
_citation_doi
_citation_year
1 10.1016/j.poly.2017.03.019 2017

loop_
_geom_angle_atom_site_label_1
_geom_angle_atom_site_label_2
_geom_angle_atom_site_label_3
_geom_angle
O7 Yb1 O6 75.9(2)
O7 Yb1 O12 83.1(2)
O6 Yb1 O12 91.6(2)
O7 Yb1 O4 132.6(2)
O6 Yb1 O4 149.1(2)
O12 Yb1 O4 82.2(2)
O7 Yb1 O30 141.1(3)
O6 Yb1 O30 80.4(2)
O12 Yb1 O30 67.1(2)
O4 Yb1 O30 69.2(2)
O7 Yb1 O22 128.7(3)
O6 Yb1 O22 82.7(3)
O12 Yb1 O22 144.3(3)
O4 Yb1 O22 84.9(3)
O30 Yb1 O22 77.1(3)
O7 Yb1 O21 77.8(3)
O6 Yb1 O21 79.6(3)
O12 Yb1 O21 160.4(3)
O4 Yb1 O21 114.2(3)
O30 Yb1 O21 127.5(2)
O22 Yb1 O21 52.4(3)
O7 Yb1 O5 77.2(3)
O6 Yb1 O5 144.7(3)
O12 Yb1 O5 107.4(2)
O4 Yb1 O5 64.9(2)
O30 Yb1 O5 134.1(2)
O22 Yb1 O5 96.8(3)
O21 Yb1 O5 72.7(3)
O7 Yb1 C39 64.3(3)
O6 Yb1 C39 95.8(3)
O12 Yb1 C39 21.2(2)
O4 Yb1 C39 89.2(2)
O30 Yb1 C39 88.3(2)
O22 Yb1 C39 165.5(3)
O21 Yb1 C39 141.7(3)
O5 Yb1 C39 92.7(2)
O7 Yb1 Zn1 155.47(18)
O6 Yb1 Zn1 114.40(18)
O12 Yb1 Zn1 74.72(16)
O4 Yb1 Zn1 34.74(16)
O30 Yb1 Zn1 34.76(16)
O22 Yb1 Zn1 75.7(2)
O21 Yb1 Zn1 124.9(2)
O5 Yb1 Zn1 99.40(17)
C39 Yb1 Zn1 91.89(18)
O7 Yb1 Yb2 106.46(19)
O6 Yb1 Yb2 74.25(19)
O12 Yb1 Yb2 33.95(15)
O4 Yb1 Yb2 84.28(17)
O30 Yb1 Yb2 36.51(16)
O22 Yb1 Yb2 111.7(2)
O21 Yb1 Yb2 151.35(19)
O5 Yb1 Yb2 135.93(17)
C39 Yb1 Yb2 54.34(18)
Zn1 Yb1 Yb2 59.03(2)
O7 Yb1 H30 141.0
O6 Yb1 H30 69.5
O12 Yb1 H30 80.5
O4 Yb1 H30 79.6
O30 Yb1 H30 16.5
O22 Yb1 H30 64.4
O21 Yb1 H30 112.0
O5 Yb1 H30 141.6
C39 Yb1 H30 101.5
Zn1 Yb1 H30 45.2
Yb2 Yb1 H30 47.3
O12 Yb2 O2 88.2(2)
O12 Yb2 O31 141.7(2)
O2 Yb2 O31 68.8(2)
O12 Yb2 O30 68.0(2)
O2 Yb2 O30 139.6(2)
O31 Yb2 O30 147.2(2)
O12 Yb2 O1 86.2(2)
O2 Yb2 O1 74.2(2)
O31 Yb2 O1 114.4(2)
O30 Yb2 O1 72.2(2)
O12 Yb2 O11 73.9(2)
O2 Yb2 O11 84.1(2)
O31 Yb2 O11 73.6(2)
O30 Yb2 O11 117.2(2)
O1 Yb2 O11 151.0(2)
O12 Yb2 O25 142.6(2)
O2 Yb2 O25 121.4(2)
O31 Yb2 O25 74.9(2)
O30 Yb2 O25 74.6(2)
O1 Yb2 O25 81.3(2)
O11 Yb2 O25 127.1(2)
O12 Yb2 O24 116.0(2)
O2 Yb2 O24 144.1(3)
O31 Yb2 O24 76.2(2)
O30 Yb2 O24 76.2(2)
O1 Yb2 O24 130.2(3)
O11 Yb2 O24 78.3(2)
O25 Yb2 O24 53.4(3)
O12 Yb2 C39 20.3(2)
O2 Yb2 C39 71.3(2)
O31 Yb2 C39 122.0(3)
O30 Yb2 C39 88.3(2)
O1 Yb2 C39 92.4(2)
O11 Yb2 C39 62.0(2)
O25 Yb2 C39 162.9(3)
O24 Yb2 C39 124.2(3)
O12 Yb2 Zn2 111.48(18)
O2 Yb2 Zn2 73.27(17)
O31 Yb2 Zn2 33.86(16)
O30 Yb2 Zn2 144.98(16)
O1 Yb2 Zn2 142.07(17)
O11 Yb2 Zn2 39.73(16)
O25 Yb2 Zn2 99.64(19)
O24 Yb2 Zn2 73.16(19)
C39 Yb2 Zn2 95.1(2)
O12 Yb2 Zn1 73.31(18)
O2 Yb2 Zn1 110.44(17)
O31 Yb2 Zn1 142.63(16)
O30 Yb2 Zn1 33.01(15)
O1 Yb2 Zn1 39.23(17)
O11 Yb2 Zn1 143.47(17)
O25 Yb2 Zn1 74.82(19)
O24 Yb2 Zn1 102.20(19)
C39 Yb2 Zn1 90.2(2)
Zn2 Yb2 Zn1 174.34(3)
O12 Yb2 Yb3 123.29(16)
O2 Yb2 Yb3 35.80(17)
O31 Yb2 Yb3 36.62(15)
O30 Yb2 Yb3 154.35(15)
O1 Yb2 Yb3 85.01(17)
O11 Yb2 Yb3 88.42(16)
O25 Yb2 Yb3 90.73(18)
O24 Yb2 Yb3 112.06(19)
C39 Yb2 Yb3 104.69(18)
Zn2 Yb2 Yb3 57.12(2)
Zn1 Yb2 Yb3 123.30(2)
O12 Yb2 H30 81.5
O2 Yb2 H30 154.4
O31 Yb2 H30 131.2
O30 Yb2 H30 16.5
O1 Yb2 H30 81.8
O11 Yb2 H30 114.9
O25 Yb2 H30 61.9
O24 Yb2 H30 60.5
C39 Yb2 H30 101.5
Zn2 Yb2 H30 132.3
Zn1 Yb2 H30 44.1
Yb3 Yb2 H30 151.1
O12 Yb2 H31 156.3
O2 Yb2 H31 82.6
O31 Yb2 H31 16.5
O30 Yb2 H31 130.9
O1 Yb2 H31 111.9
O11 Yb2 H31 83.4
O25 Yb2 H31 58.8
O24 Yb2 H31 64.6
C39 Yb2 H31 137.9
Zn2 Yb2 H31 44.9
Zn1 Yb2 H31 130.4
Yb3 Yb2 H31 47.7
H30 Yb2 H31 115.2
O17 Yb3 O16 75.9(3)
O17 Yb3 O2 80.1(3)
O16 Yb3 O2 99.6(3)
O17 Yb3 O31 134.3(3)
O16 Yb3 O31 78.3(3)
O2 Yb3 O31 67.8(2)
O17 Yb3 O14 138.4(3)
O16 Yb3 O14 144.2(3)
O2 Yb3 O14 81.4(2)
O31 Yb3 O14 68.9(2)
O17 Yb3 O28 129.6(3)
O16 Yb3 O28 82.2(3)
O2 Yb3 O28 148.9(3)
O31 Yb3 O28 82.4(3)
O14 Yb3 O28 79.6(3)
O17 Yb3 O27 79.4(3)
O16 Yb3 O27 83.0(3)
O2 Yb3 O27 158.0(3)
O31 Yb3 O27 133.6(3)
O14 Yb3 O27 109.3(3)
O28 Yb3 O27 53.1(3)
O17 Yb3 O15 80.3(3)
O16 Yb3 O15 148.8(3)
O2 Yb3 O15 95.8(2)
O31 Yb3 O15 132.9(3)
O14 Yb3 O15 65.0(3)
O28 Yb3 O15 98.2(3)
O27 Yb3 O15 73.0(3)
O17 Yb3 C3 60.7(3)
O16 Yb3 C3 103.2(3)
O2 Yb3 C3 22.3(2)
O31 Yb3 C3 90.0(2)
O14 Yb3 C3 91.1(3)
O28 Yb3 C3 169.6(3)
O27 Yb3 C3 135.8(3)
O15 Yb3 C3 81.8(3)
O17 Yb3 Zn2 154.1(2)
O16 Yb3 Zn2 111.6(2)
O2 Yb3 Zn2 74.26(16)
O31 Yb3 Zn2 35.28(17)
O14 Yb3 Zn2 33.82(17)
O28 Yb3 Zn2 76.2(2)
O27 Yb3 Zn2 125.3(2)
O15 Yb3 Zn2 98.7(2)
C3 Yb3 Zn2 93.48(18)
O17 Yb3 Yb2 101.0(2)
O16 Yb3 Yb2 77.8(2)
O2 Yb3 Yb2 35.09(15)
O31 Yb3 Yb2 36.27(16)
O14 Yb3 Yb2 83.83(18)
O28 Yb3 Yb2 117.9(2)
O27 Yb3 Yb2 160.0(2)
O15 Yb3 Yb2 126.94(19)
C3 Yb3 Yb2 55.80(18)
Zn2 Yb3 Yb2 58.80(2)
O17 Yb3 H31 133.7
O16 Yb3 H31 65.9
O2 Yb3 H31 81.5
O31 Yb3 H31 16.4
O14 Yb3 H31 79.0
O28 Yb3 H31 70.8
O27 Yb3 H31 118.8
O15 Yb3 H31 143.8
C3 Yb3 H31 103.1
Zn2 Yb3 H31 45.7
Yb2 Yb3 H31 47.3
O30 Zn1 O4 79.3(3)
O30 Zn1 N2 159.9(3)
O4 Zn1 N2 89.3(3)
O30 Zn1 O1 78.5(2)
O4 Zn1 O1 105.0(2)
N2 Zn1 O1 88.6(3)
O30 Zn1 O20 106.3(3)
O4 Zn1 O20 89.4(3)
N2 Zn1 O20 90.0(3)
O1 Zn1 O20 165.6(2)
O30 Zn1 Yb1 40.39(16)
O4 Zn1 Yb1 39.29(19)
N2 Zn1 Yb1 127.8(2)
O1 Zn1 Yb1 96.20(16)
O20 Zn1 Yb1 95.98(18)
O30 Zn1 Yb2 38.14(17)
O4 Zn1 Yb2 92.3(2)
N2 Zn1 Yb2 127.2(2)
O1 Zn1 Yb2 40.37(17)
O20 Zn1 Yb2 142.70(19)
Yb1 Zn1 Yb2 64.16(2)
O14 Zn2 O31 80.1(3)
O14 Zn2 N6 89.6(3)
O31 Zn2 N6 162.9(3)
O14 Zn2 O11 104.4(3)
O31 Zn2 O11 79.0(2)
N6 Zn2 O11 90.5(3)
O14 Zn2 O10 91.6(3)
O31 Zn2 O10 108.8(3)
N6 Zn2 O10 84.9(3)
O11 Zn2 O10 163.3(3)
O14 Zn2 Yb3 40.0(2)
O31 Zn2 Yb3 40.35(17)
N6 Zn2 Yb3 129.1(3)
O11 Zn2 Yb3 95.50(16)
O10 Zn2 Yb3 99.9(2)
O14 Zn2 Yb2 93.3(2)
O31 Zn2 Yb2 38.28(17)
N6 Zn2 Yb2 130.2(3)
O11 Zn2 Yb2 40.79(17)
O10 Zn2 Yb2 144.6(2)
Yb3 Zn2 Yb2 64.08(2)
C1 N1 C17 123.0(9)
C1 N1 H1 118.5
C17 N1 H1 118.5
C9 N2 C18 118.9(9)
C9 N2 Zn1 124.3(8)
C18 N2 Zn1 116.7(7)
C19 N3 C35 122.4(9)
C19 N3 H3 118.8
C35 N3 H3 118.8
C27 N4 C36 122.3(10)
C37 N5 C53 124.3(9)
C37 N5 H5 117.9
C53 N5 H5 117.9
C45 N6 C54 115.8(10)
C45 N6 Zn2 125.5(8)
C54 N6 Zn2 118.4(7)
C55 N7 C71 121.7(12)
C55 N7 H7 119.1
C71 N7 H7 119.1
C63 N8 C72 121.7(10)
O23 N9 O22 121.5(12)
O23 N9 O21 120.8(13)
O22 N9 O21 117.7(12)
O26 N10 O25 123.4(11)
O26 N10 O24 119.4(11)
O25 N10 O24 117.2(9)
O27 N11 O29 124.6(15)
O27 N11 O28 118.1(13)
O29 N11 O28 117.1(15)
O34 N12 O33 126.0(17)
O34 N12 O32 121.9(17)
O33 N12 O32 112.1(16)
O36 N13 O35 119.8(15)
O36 N13 O37 118.4(14)
O35 N13 O37 120.8(14)
C1 O1 Zn1 119.2(7)
C1 O1 Yb2 131.0(7)
Zn1 O1 Yb2 100.4(2)
C3 O2 Yb2 126.7(6)
C3 O2 Yb3 117.7(6)
Yb2 O2 Yb3 109.1(3)
C5 O3 C8 116.9(9)
C11 O4 Zn1 128.2(6)
C11 O4 Yb1 125.8(6)
Zn1 O4 Yb1 106.0(3)
C12 O5 C16 117.3(8)
C12 O5 Yb1 118.3(6)
C16 O5 Yb1 123.6(6)
C19 O6 Yb1 136.1(7)
C21 O7 Yb1 138.7(7)
C23 O8 C26 117.9(9)
C29 O9 H9 109.5
C30 O10 C34 119.2(10)
C30 O10 Zn2 106.8(7)
C34 O10 Zn2 127.7(7)
C37 O11 Zn2 119.2(7)
C37 O11 Yb2 131.1(7)
Zn2 O11 Yb2 99.5(3)
C39 O12 Yb2 124.4(6)
C39 O12 Yb1 121.0(6)
Yb2 O12 Yb1 111.3(3)
C41 O13 C44 116.4(9)
C47 O14 Zn2 128.3(7)
C47 O14 Yb3 125.0(7)
Zn2 O14 Yb3 106.2(3)
C48 O15 C52 117.9(10)
C48 O15 Yb3 118.5(7)
C52 O15 Yb3 123.5(8)
C55 O16 Yb3 136.8(8)
C57 O17 Yb3 136.0(7)
C59 O18 C62 117.5(12)
C65 O19 H19 109.5
C66 O20 C70 117.7(9)
C66 O20 Zn1 110.6(7)
C70 O20 Zn1 129.5(6)
N9 O21 Yb1 93.1(7)
N9 O22 Yb1 96.3(8)
N10 O24 Yb2 94.4(6)
N10 O25 Yb2 94.9(6)
N11 O27 Yb3 94.4(9)
N11 O28 Yb3 94.1(8)
Zn1 O30 Yb2 108.9(3)
Zn1 O30 Yb1 104.8(3)
Yb2 O30 Yb1 106.9(2)
Zn1 O30 H30 111.5
Yb2 O30 H30 112.1
Yb1 O30 H30 112.3
Zn2 O31 Yb2 107.9(3)
Zn2 O31 Yb3 104.4(3)
Yb2 O31 Yb3 107.1(2)
Zn2 O31 H31 111.4
Yb2 O31 H31 113.0
Yb3 O31 H31 112.6
O1 C1 N1 120.5(10)
O1 C1 C2 121.4(10)
N1 C1 C2 118.1(9)
C7 C2 C3 120.7(10)
C7 C2 C1 120.7(10)
C3 C2 C1 118.1(9)
O2 C3 C4 118.8(10)
O2 C3 C2 122.4(9)
C4 C3 C2 118.8(10)
O2 C3 Yb3 40.0(4)
C4 C3 Yb3 106.5(7)
C2 C3 Yb3 122.0(7)
C3 C4 C5 119.5(11)
C3 C4 H4 120.2
C5 C4 H4 120.2
O3 C5 C4 115.2(11)
O3 C5 C6 123.9(10)
C4 C5 C6 120.9(11)
C7 C6 C5 118.2(11)
C7 C6 H6 120.9
C5 C6 H6 120.9
C2 C7 C6 121.8(11)
C2 C7 H7A 119.1
C6 C7 H7A 119.1
O3 C8 H8A 109.5
O3 C8 H8B 109.5
H8A C8 H8B 109.5
O3 C8 H8C 109.5
H8A C8 H8C 109.5
H8B C8 H8C 109.5
N2 C9 C10 129.9(11)
N2 C9 H9A 115.1
C10 C9 H9A 115.1
C15 C10 C11 118.7(10)
C15 C10 C9 117.3(11)
C11 C10 C9 124.0(10)
O4 C11 C12 116.4(10)
O4 C11 C10 123.5(10)
C12 C11 C10 120.1(10)
C13 C12 O5 125.2(10)
C13 C12 C11 121.1(11)
O5 C12 C11 113.8(10)
C12 C13 C14 118.0(11)
C12 C13 H13 121.0
C14 C13 H13 121.0
C15 C14 C13 121.6(12)
C15 C14 H14 119.2
C13 C14 H14 119.2
C14 C15 C10 120.5(12)
C14 C15 H15 119.7
C10 C15 H15 119.7
O5 C16 H16A 109.5
O5 C16 H16B 109.5
H16A C16 H16B 109.5
O5 C16 H16C 109.5
H16A C16 H16C 109.5
H16B C16 H16C 109.5
N1 C17 C18 110.8(8)
N1 C17 H17A 109.5
C18 C17 H17A 109.5
N1 C17 H17B 109.5
C18 C17 H17B 109.5
H17A C17 H17B 108.1
N2 C18 C17 111.3(9)
N2 C18 H18A 109.4
C17 C18 H18A 109.4
N2 C18 H18B 109.4
C17 C18 H18B 109.4
H18A C18 H18B 108.0
O6 C19 N3 115.4(9)
O6 C19 C20 124.2(10)
N3 C19 C20 120.3(10)
C25 C20 C19 123.1(10)
C25 C20 C21 117.6(9)
C19 C20 C21 119.0(10)
O7 C21 C22 118.4(10)
O7 C21 C20 124.2(10)
C22 C21 C20 117.4(10)
C21 C22 C23 122.4(10)
C21 C22 H22 118.8
C23 C22 H22 118.8
O8 C23 C24 115.0(10)
O8 C23 C22 124.9(10)
C24 C23 C22 120.1(10)
C23 C24 C25 118.0(11)
C23 C24 H24 121.0
C25 C24 H24 121.0
C20 C25 C24 124.3(10)
C20 C25 H25 117.9
C24 C25 H25 117.9
O8 C26 H26A 109.5
O8 C26 H26B 109.5
H26A C26 H26B 109.5
O8 C26 H26C 109.5
H26A C26 H26C 109.5
H26B C26 H26C 109.5
N4 C27 C28 129.3(11)
N4 C27 H27 115.4
C28 C27 H27 115.4
C27 C28 C33 120.9(12)
C27 C28 C29 120.4(12)
C33 C28 C29 118.6(13)
O9 C29 C30 119.3(11)
O9 C29 C28 122.1(12)
C30 C29 C28 118.6(12)
C31 C30 O10 124.0(12)
C31 C30 C29 121.9(12)
O10 C30 C29 114.0(11)
C30 C31 C32 118.9(14)
C30 C31 H31A 120.5
C32 C31 H31A 120.5
C33 C32 C31 120.2(14)
C33 C32 H32 119.9
C31 C32 H32 119.9
C32 C33 C28 121.5(13)
C32 C33 H33 119.2
C28 C33 H33 119.2
O10 C34 H34A 109.5
O10 C34 H34B 109.5
H34A C34 H34B 109.5
O10 C34 H34C 109.5
H34A C34 H34C 109.5
H34B C34 H34C 109.5
N3 C35 C36 112.9(10)
N3 C35 H35A 109.0
C36 C35 H35A 109.0
N3 C35 H35B 109.0
C36 C35 H35B 109.0
H35A C35 H35B 107.8
N4 C36 C35 114.4(9)
N4 C36 H36A 108.7
C35 C36 H36A 108.7
N4 C36 H36B 108.7
C35 C36 H36B 108.7
H36A C36 H36B 107.6
O11 C37 N5 120.0(9)
O11 C37 C38 121.8(10)
N5 C37 C38 118.3(10)
C43 C38 C39 117.9(9)
C43 C38 C37 122.0(10)
C39 C38 C37 120.1(9)
O12 C39 C40 119.5(10)
O12 C39 C38 121.3(9)
C40 C39 C38 119.2(9)
O12 C39 Yb1 37.8(4)
C40 C39 Yb1 104.6(7)
C38 C39 Yb1 122.4(7)
O12 C39 Yb2 35.2(4)
C40 C39 Yb2 134.9(7)
C38 C39 Yb2 97.6(6)
Yb1 C39 Yb2 71.5(2)
C41 C40 C39 120.6(11)
C41 C40 H40A 119.7
C39 C40 H40A 119.7
C42 C41 O13 115.2(10)
C42 C41 C40 120.9(11)
O13 C41 C40 123.9(11)
C41 C42 C43 119.5(11)
C41 C42 H42 120.3
C43 C42 H42 120.3
C42 C43 C38 121.8(11)
C42 C43 H43 119.1
C38 C43 H43 119.1
O13 C44 H44A 109.5
O13 C44 H44B 109.5
H44A C44 H44B 109.5
O13 C44 H44C 109.5
H44A C44 H44C 109.5
H44B C44 H44C 109.5
N6 C45 C46 127.6(12)
N6 C45 H45 116.2
C46 C45 H45 116.2
C47 C46 C51 118.6(12)
C47 C46 C45 124.4(12)
C51 C46 C45 116.8(13)
O14 C47 C48 118.1(12)
O14 C47 C46 124.2(11)
C48 C47 C46 117.7(12)
C49 C48 O15 122.0(12)
C49 C48 C47 124.7(13)
O15 C48 C47 113.3(11)
C50 C49 C48 117.2(13)
C50 C49 H49 121.4
C48 C49 H49 121.4
C49 C50 C51 123.3(13)
C49 C50 H50 118.3
C51 C50 H50 118.3
C46 C51 C50 118.4(13)
C46 C51 H51 120.8
C50 C51 H51 120.8
O15 C52 H52A 109.5
O15 C52 H52B 109.5
H52A C52 H52B 109.5
O15 C52 H52C 109.5
H52A C52 H52C 109.5
H52B C52 H52C 109.5
N5 C53 C54 113.7(9)
N5 C53 H53A 108.8
C54 C53 H53A 108.8
N5 C53 H53B 108.8
C54 C53 H53B 108.8
H53A C53 H53B 107.7
N6 C54 C53 109.8(10)
N6 C54 H54A 109.7
C53 C54 H54A 109.7
N6 C54 H54B 109.7
C53 C54 H54B 109.7
H54A C54 H54B 108.2
O16 C55 N7 120.3(12)
O16 C55 C56 121.5(13)
N7 C55 C56 118.1(13)
C57 C56 C61 115.9(11)
C57 C56 C55 122.2(12)
C61 C56 C55 121.8(12)
O17 C57 C58 117.2(12)
O17 C57 C56 121.3(11)
C58 C57 C56 121.4(12)
C57 C58 C59 121.0(13)
C57 C58 H58 119.5
C59 C58 H58 119.5
C60 C59 O18 115.0(14)
C60 C59 C58 119.7(13)
O18 C59 C58 125.4(14)
C59 C60 C61 121.2(14)
C59 C60 H60 119.4
C61 C60 H60 119.4
C60 C61 C56 120.7(13)
C60 C61 H61 119.6
C56 C61 H61 119.6
O18 C62 H62A 109.5
O18 C62 H62B 109.5
H62A C62 H62B 109.5
O18 C62 H62C 109.5
H62A C62 H62C 109.5
H62B C62 H62C 109.5
N8 C63 C64 126.2(11)
N8 C63 H63 116.9
C64 C63 H63 116.9
C69 C64 C63 120.7(11)
C69 C64 C65 120.2(12)
C63 C64 C65 119.0(12)
O19 C65 C66 119.9(10)
O19 C65 C64 124.7(11)
C66 C65 C64 115.4(11)
O20 C66 C67 123.3(11)
O20 C66 C65 113.4(11)
C67 C66 C65 123.2(11)
C66 C67 C68 117.5(12)
C66 C67 H67 121.2
C68 C67 H67 121.2
C69 C68 C67 120.9(13)
C69 C68 H68 119.5
C67 C68 H68 119.5
C68 C69 C64 122.2(12)
C68 C69 H69 118.9
C64 C69 H69 118.9
O20 C70 H70A 109.5
O20 C70 H70B 109.5
H70A C70 H70B 109.5
O20 C70 H70C 109.5
H70A C70 H70C 109.5
H70B C70 H70C 109.5
N7 C71 C72 116.2(12)
N7 C71 H71A 108.2
C72 C71 H71A 108.2
N7 C71 H71B 108.2
C72 C71 H71B 108.2
H71A C71 H71B 107.4
C71 C72 N8 111.0(10)
C71 C72 H72A 109.4
N8 C72 H72A 109.4
C71 C72 H72B 109.4
N8 C72 H72B 109.4
H72A C72 H72B 108.0

loop_
_geom_bond_atom_site_label_1
_geom_bond_atom_site_label_2
_geom_bond_distance
Yb1 O7 2.153(7)
Yb1 O6 2.234(7)
Yb1 O12 2.275(6)
Yb1 O4 2.277(7)
Yb1 O30 2.318(6)
Yb1 O22 2.419(8)
Yb1 O21 2.472(8)
Yb1 O5 2.474(7)
Yb1 C39 3.182(10)
Yb1 Zn1 3.4574(13)
Yb1 Yb2 3.7187(7)
Yb1 H30 2.7497
Yb2 O12 2.229(6)
Yb2 O2 2.255(6)
Yb2 O31 2.294(6)
Yb2 O30 2.312(6)
Yb2 O1 2.333(7)
Yb2 O11 2.335(7)
Yb2 O25 2.434(7)
Yb2 O24 2.435(7)
Yb2 C39 3.187(10)
Yb2 Zn2 3.5252(14)
Yb2 Zn1 3.5429(14)
Yb2 Yb3 3.7066(7)
Yb2 H30 2.7427
Yb2 H31 2.7360
Yb3 O17 2.132(8)
Yb3 O16 2.243(8)
Yb3 O2 2.295(7)
Yb3 O31 2.313(6)
Yb3 O14 2.316(7)
Yb3 O28 2.403(8)
Yb3 O27 2.448(9)
Yb3 O15 2.471(8)
Yb3 C3 3.159(11)
Yb3 Zn2 3.4611(13)
Yb3 H31 2.7502
Zn1 O30 2.039(6)
Zn1 O4 2.049(6)
Zn1 N2 2.104(8)
Zn1 O1 2.278(7)
Zn1 O20 2.306(8)
Zn2 O14 2.006(7)
Zn2 O31 2.064(7)
Zn2 N6 2.073(9)
Zn2 O11 2.284(7)
Zn2 O10 2.378(8)
N1 C1 1.318(12)
N1 C17 1.469(12)
N1 H1 0.8600
N2 C9 1.255(12)
N2 C18 1.453(12)
N3 C19 1.355(12)
N3 C35 1.439(12)
N3 H3 0.8600
N4 C27 1.282(14)
N4 C36 1.449(13)
N5 C37 1.305(12)
N5 C53 1.465(12)
N5 H5 0.8600
N6 C45 1.251(12)
N6 C54 1.478(12)
N7 C55 1.300(14)
N7 C71 1.417(13)
N7 H7 0.8600
N8 C63 1.287(14)
N8 C72 1.509(14)
N9 O23 1.210(12)
N9 O22 1.250(12)
N9 O21 1.276(12)
N10 O26 1.218(10)
N10 O25 1.276(11)
N10 O24 1.289(11)
N11 O27 1.219(14)
N11 O29 1.233(15)
N11 O28 1.308(14)
N12 O34 1.190(15)
N12 O33 1.225(16)
N12 O32 1.282(14)
N13 O36 1.173(12)
N13 O35 1.226(14)
N13 O37 1.234(14)
O1 C1 1.297(11)
O2 C3 1.352(11)
O3 C5 1.383(12)
O3 C8 1.456(12)
O4 C11 1.347(11)
O5 C12 1.388(12)
O5 C16 1.436(11)
O6 C19 1.275(12)
O7 C21 1.281(12)
O8 C23 1.370(12)
O8 C26 1.422(11)
O9 C29 1.298(12)
O9 H9 0.8200
O10 C30 1.382(13)
O10 C34 1.409(13)
O11 C37 1.293(11)
O12 C39 1.343(10)
O13 C41 1.377(12)
O13 C44 1.410(14)
O14 C47 1.315(12)
O15 C48 1.397(14)
O15 C52 1.453(13)
O16 C55 1.260(13)
O17 C57 1.351(13)
O18 C59 1.362(14)
O18 C62 1.415(16)
O19 C65 1.268(11)
O19 H19 0.8200
O20 C66 1.373(11)
O20 C70 1.422(12)
O30 H30 0.8421
O31 H31 0.8435
C1 C2 1.489(13)
C2 C7 1.365(13)
C2 C3 1.413(14)
C3 C4 1.385(13)
C4 C5 1.397(13)
C4 H4 0.9300
C5 C6 1.415(15)
C6 C7 1.367(13)
C6 H6 0.9300
C7 H7A 0.9300
C8 H8A 0.9600
C8 H8B 0.9600
C8 H8C 0.9600
C9 C10 1.452(14)
C9 H9A 0.9300
C10 C15 1.382(14)
C10 C11 1.410(14)
C11 C12 1.397(14)
C12 C13 1.378(14)
C13 C14 1.405(15)
C13 H13 0.9300
C14 C15 1.377(15)
C14 H14 0.9300
C15 H15 0.9300
C16 H16A 0.9600
C16 H16B 0.9600
C16 H16C 0.9600
C17 C18 1.512(14)
C17 H17A 0.9700
C17 H17B 0.9700
C18 H18A 0.9700
C18 H18B 0.9700
C19 C20 1.458(13)
C20 C25 1.375(14)
C20 C21 1.460(13)
C21 C22 1.391(13)
C22 C23 1.407(14)
C22 H22 0.9300
C23 C24 1.376(13)
C24 C25 1.397(13)
C24 H24 0.9300
C25 H25 0.9300
C26 H26A 0.9600
C26 H26B 0.9600
C26 H26C 0.9600
C27 C28 1.392(16)
C27 H27 0.9300
C28 C33 1.403(16)
C28 C29 1.433(15)
C29 C30 1.396(16)
C30 C31 1.366(16)
C31 C32 1.431(16)
C31 H31A 0.9300
C32 C33 1.350(17)
C32 H32 0.9300
C33 H33 0.9300
C34 H34A 0.9600
C34 H34B 0.9600
C34 H34C 0.9600
C35 C36 1.493(14)
C35 H35A 0.9700
C35 H35B 0.9700
C36 H36A 0.9700
C36 H36B 0.9700
C37 C38 1.459(13)
C38 C43 1.402(13)
C38 C39 1.421(14)
C39 C40 1.398(12)
C40 C41 1.382(13)
C40 H40A 0.9300
C41 C42 1.368(15)
C42 C43 1.382(14)
C42 H42 0.9300
C43 H43 0.9300
C44 H44A 0.9600
C44 H44B 0.9600
C44 H44C 0.9600
C45 C46 1.432(15)
C45 H45 0.9300
C46 C47 1.407(16)
C46 C51 1.417(15)
C47 C48 1.398(15)
C48 C49 1.364(15)
C49 C50 1.331(16)
C49 H49 0.9300
C50 C51 1.424(16)
C50 H50 0.9300
C51 H51 0.9300
C52 H52A 0.9600
C52 H52B 0.9600
C52 H52C 0.9600
C53 C54 1.492(14)
C53 H53A 0.9700
C53 H53B 0.9700
C54 H54A 0.9700
C54 H54B 0.9700
C55 C56 1.482(15)
C56 C57 1.410(15)
C56 C61 1.450(16)
C57 C58 1.388(15)
C58 C59 1.406(17)
C58 H58 0.9300
C59 C60 1.344(17)
C60 C61 1.408(15)
C60 H60 0.9300
C61 H61 0.9300
C62 H62A 0.9600
C62 H62B 0.9600
C62 H62C 0.9600
C63 C64 1.399(15)
C63 H63 0.9300
C64 C69 1.391(15)
C64 C65 1.437(14)
C65 C66 1.399(15)
C66 C67 1.385(15)
C67 C68 1.422(14)
C67 H67 0.9300
C68 C69 1.304(15)
C68 H68 0.9300
C69 H69 0.9300
C70 H70A 0.9600
C70 H70B 0.9600
C70 H70C 0.9600
C71 C72 1.489(15)
C71 H71A 0.9700
C71 H71B 0.9700
C72 H72A 0.9700
C72 H72B 0.9700

loop_
_geom_torsion_atom_site_label_1
_geom_torsion_atom_site_label_2
_geom_torsion_atom_site_label_3
_geom_torsion_atom_site_label_4
_geom_torsion
O12 Yb2 Yb3 O17 66.9(3)
O2 Yb2 Yb3 O17 54.4(3)
O31 Yb2 Yb3 O17 -159.5(3)
O30 Yb2 Yb3 O17 -42.5(4)
O1 Yb2 Yb3 O17 -15.3(3)
O11 Yb2 Yb3 O17 136.4(3)
O25 Yb2 Yb3 O17 -96.5(3)
O24 Yb2 Yb3 O17 -146.9(3)
C39 Yb2 Yb3 O17 76.0(3)
Zn2 Yb2 Yb3 O17 162.5(2)
Zn1 Yb2 Yb3 O17 -24.3(2)
O12 Yb2 Yb3 O16 139.7(3)
O2 Yb2 Yb3 O16 127.2(3)
O31 Yb2 Yb3 O16 -86.8(3)
O30 Yb2 Yb3 O16 30.3(4)
O1 Yb2 Yb3 O16 57.5(3)
O11 Yb2 Yb3 O16 -150.8(3)
O25 Yb2 Yb3 O16 -23.7(3)
O24 Yb2 Yb3 O16 -74.1(3)
C39 Yb2 Yb3 O16 148.7(3)
Zn2 Yb2 Yb3 O16 -124.8(2)
Zn1 Yb2 Yb3 O16 48.5(2)
O12 Yb2 Yb3 O2 12.5(3)
O31 Yb2 Yb3 O2 146.1(4)
O30 Yb2 Yb3 O2 -96.9(4)
O1 Yb2 Yb3 O2 -69.7(3)
O11 Yb2 Yb3 O2 82.0(3)
O25 Yb2 Yb3 O2 -150.9(3)
O24 Yb2 Yb3 O2 158.7(3)
C39 Yb2 Yb3 O2 21.6(3)
Zn2 Yb2 Yb3 O2 108.1(3)
Zn1 Yb2 Yb3 O2 -78.7(3)
O12 Yb2 Yb3 O31 -133.6(3)
O2 Yb2 Yb3 O31 -146.1(4)
O30 Yb2 Yb3 O31 117.0(4)
O1 Yb2 Yb3 O31 144.2(3)
O11 Yb2 Yb3 O31 -64.1(3)
O25 Yb2 Yb3 O31 63.0(3)
O24 Yb2 Yb3 O31 12.6(3)
C39 Yb2 Yb3 O31 -124.5(3)
Zn2 Yb2 Yb3 O31 -38.0(3)
Zn1 Yb2 Yb3 O31 135.3(3)
O12 Yb2 Yb3 O14 -71.3(3)
O2 Yb2 Yb3 O14 -83.8(3)
O31 Yb2 Yb3 O14 62.3(3)
O30 Yb2 Yb3 O14 179.4(4)
O1 Yb2 Yb3 O14 -153.4(2)
O11 Yb2 Yb3 O14 -1.8(2)
O25 Yb2 Yb3 O14 125.3(3)
O24 Yb2 Yb3 O14 74.9(3)
C39 Yb2 Yb3 O14 -62.2(3)
Zn2 Yb2 Yb3 O14 24.30(17)
Zn1 Yb2 Yb3 O14 -162.44(17)
O12 Yb2 Yb3 O28 -146.1(3)
O2 Yb2 Yb3 O28 -158.6(4)
O31 Yb2 Yb3 O28 -12.5(4)
O30 Yb2 Yb3 O28 104.5(4)
O1 Yb2 Yb3 O28 131.7(3)
O11 Yb2 Yb3 O28 -76.6(3)
O25 Yb2 Yb3 O28 50.5(3)
O24 Yb2 Yb3 O28 0.1(3)
C39 Yb2 Yb3 O28 -137.0(3)
Zn2 Yb2 Yb3 O28 -50.5(3)
Zn1 Yb2 Yb3 O28 122.7(3)
O12 Yb2 Yb3 O27 156.1(7)
O2 Yb2 Yb3 O27 143.6(7)
O31 Yb2 Yb3 O27 -70.3(7)
O30 Yb2 Yb3 O27 46.8(8)
O1 Yb2 Yb3 O27 74.0(7)
O11 Yb2 Yb3 O27 -134.3(7)
O25 Yb2 Yb3 O27 -7.3(7)
O24 Yb2 Yb3 O27 -57.6(7)
C39 Yb2 Yb3 O27 165.2(7)
Zn2 Yb2 Yb3 O27 -108.3(7)
Zn1 Yb2 Yb3 O27 65.0(7)
O12 Yb2 Yb3 O15 -19.1(3)
O2 Yb2 Yb3 O15 -31.6(4)
O31 Yb2 Yb3 O15 114.4(4)
O30 Yb2 Yb3 O15 -128.5(4)
O1 Yb2 Yb3 O15 -101.3(3)
O11 Yb2 Yb3 O15 50.4(3)
O25 Yb2 Yb3 O15 177.5(3)
O24 Yb2 Yb3 O15 127.1(3)
C39 Yb2 Yb3 O15 -10.1(3)
Zn2 Yb2 Yb3 O15 76.4(3)
Zn1 Yb2 Yb3 O15 -110.3(3)
O12 Yb2 Yb3 C3 24.2(3)
O2 Yb2 Yb3 C3 11.7(4)
O31 Yb2 Yb3 C3 157.8(4)
O30 Yb2 Yb3 C3 -85.1(4)
O1 Yb2 Yb3 C3 -57.9(3)
O11 Yb2 Yb3 C3 93.8(3)
O25 Yb2 Yb3 C3 -139.2(3)
O24 Yb2 Yb3 C3 170.5(3)
C39 Yb2 Yb3 C3 33.3(3)
Zn2 Yb2 Yb3 C3 119.8(2)
Zn1 Yb2 Yb3 C3 -66.9(2)
O12 Yb2 Yb3 Zn2 -95.6(2)
O2 Yb2 Yb3 Zn2 -108.1(3)
O31 Yb2 Yb3 Zn2 38.0(3)
O30 Yb2 Yb3 Zn2 155.1(3)
O1 Yb2 Yb3 Zn2 -177.74(15)
O11 Yb2 Yb3 Zn2 -26.06(15)
O25 Yb2 Yb3 Zn2 101.02(19)
O24 Yb2 Yb3 Zn2 50.6(2)
C39 Yb2 Yb3 Zn2 -86.52(19)
Zn1 Yb2 Yb3 Zn2 173.26(4)
O7 Yb1 Zn1 O30 -97.5(5)
O6 Yb1 Zn1 O30 12.9(3)
O12 Yb1 Zn1 O30 -71.8(3)
O4 Yb1 Zn1 O30 -170.2(4)
O22 Yb1 Zn1 O30 87.9(3)
O21 Yb1 Zn1 O30 107.2(3)
O5 Yb1 Zn1 O30 -177.4(3)
C39 Yb1 Zn1 O30 -84.4(3)
Yb2 Yb1 Zn1 O30 -38.8(3)
O7 Yb1 Zn1 O4 72.7(5)
O6 Yb1 Zn1 O4 -176.9(4)
O12 Yb1 Zn1 O4 98.4(3)
O30 Yb1 Zn1 O4 170.2(4)
O22 Yb1 Zn1 O4 -101.9(4)
O21 Yb1 Zn1 O4 -82.6(4)
O5 Yb1 Zn1 O4 -7.2(3)
C39 Yb1 Zn1 O4 85.8(3)
Yb2 Yb1 Zn1 O4 131.4(3)
O7 Yb1 Zn1 N2 59.6(6)
O6 Yb1 Zn1 N2 170.1(4)
O12 Yb1 Zn1 N2 85.4(3)
O4 Yb1 Zn1 N2 -13.0(4)
O30 Yb1 Zn1 N2 157.1(4)
O22 Yb1 Zn1 N2 -114.9(4)
O21 Yb1 Zn1 N2 -95.6(4)
O5 Yb1 Zn1 N2 -20.2(3)
C39 Yb1 Zn1 N2 72.8(4)
Yb2 Yb1 Zn1 N2 118.4(3)
O7 Yb1 Zn1 O1 -33.5(5)
O6 Yb1 Zn1 O1 77.0(3)
O12 Yb1 Zn1 O1 -7.7(2)
O4 Yb1 Zn1 O1 -106.1(3)
O30 Yb1 Zn1 O1 64.1(3)
O22 Yb1 Zn1 O1 152.0(3)
O21 Yb1 Zn1 O1 171.3(3)
O5 Yb1 Zn1 O1 -113.3(2)
C39 Yb1 Zn1 O1 -20.3(2)
Yb2 Yb1 Zn1 O1 25.30(16)
O7 Yb1 Zn1 O20 154.3(5)
O6 Yb1 Zn1 O20 -95.2(3)
O12 Yb1 Zn1 O20 -179.9(2)
O4 Yb1 Zn1 O20 81.7(3)
O30 Yb1 Zn1 O20 -108.1(3)
O22 Yb1 Zn1 O20 -20.2(3)
O21 Yb1 Zn1 O20 -0.9(3)
O5 Yb1 Zn1 O20 74.5(2)
C39 Yb1 Zn1 O20 167.5(3)
Yb2 Yb1 Zn1 O20 -146.92(19)
O7 Yb1 Zn1 Yb2 -58.8(5)
O6 Yb1 Zn1 Yb2 51.7(2)
O12 Yb1 Zn1 Yb2 -32.97(16)
O4 Yb1 Zn1 Yb2 -131.4(3)
O30 Yb1 Zn1 Yb2 38.8(3)
O22 Yb1 Zn1 Yb2 126.7(2)
O21 Yb1 Zn1 Yb2 146.0(2)
O5 Yb1 Zn1 Yb2 -138.59(17)
C39 Yb1 Zn1 Yb2 -45.56(18)
O12 Yb2 Zn1 O30 75.1(3)
O2 Yb2 Zn1 O30 156.6(3)
O31 Yb2 Zn1 O30 -121.9(4)
O1 Yb2 Zn1 O30 -179.9(4)
O11 Yb2 Zn1 O30 48.1(4)
O25 Yb2 Zn1 O30 -85.0(3)
O24 Yb2 Zn1 O30 -38.6(3)
C39 Yb2 Zn1 O30 86.5(3)
Zn2 Yb2 Zn1 O30 -73.2(4)
Yb3 Yb2 Zn1 O30 -165.6(3)
O12 Yb2 Zn1 O4 5.6(2)
O2 Yb2 Zn1 O4 87.1(2)
O31 Yb2 Zn1 O4 168.7(3)
O30 Yb2 Zn1 O4 -69.5(3)
O1 Yb2 Zn1 O4 110.6(3)
O11 Yb2 Zn1 O4 -21.4(3)
O25 Yb2 Zn1 O4 -154.5(3)
O24 Yb2 Zn1 O4 -108.1(3)
C39 Yb2 Zn1 O4 17.1(2)
Zn2 Yb2 Zn1 O4 -142.7(4)
Yb3 Yb2 Zn1 O4 124.89(18)
O12 Yb2 Zn1 N2 -85.2(3)
O2 Yb2 Zn1 N2 -3.7(3)
O31 Yb2 Zn1 N2 77.8(4)
O30 Yb2 Zn1 N2 -160.3(4)
O1 Yb2 Zn1 N2 19.8(4)
O11 Yb2 Zn1 N2 -112.2(4)
O25 Yb2 Zn1 N2 114.7(4)
O24 Yb2 Zn1 N2 161.0(4)
C39 Yb2 Zn1 N2 -73.8(3)
Zn2 Yb2 Zn1 N2 126.5(4)
Yb3 Yb2 Zn1 N2 34.0(3)
O12 Yb2 Zn1 O1 -105.0(3)
O2 Yb2 Zn1 O1 -23.5(3)
O31 Yb2 Zn1 O1 58.0(3)
O30 Yb2 Zn1 O1 179.9(4)
O11 Yb2 Zn1 O1 -132.0(3)
O25 Yb2 Zn1 O1 94.9(3)
O24 Yb2 Zn1 O1 141.3(3)
C39 Yb2 Zn1 O1 -93.6(3)
Zn2 Yb2 Zn1 O1 106.7(4)
Yb3 Yb2 Zn1 O1 14.3(2)
O12 Yb2 Zn1 O20 97.6(3)
O2 Yb2 Zn1 O20 179.1(3)
O31 Yb2 Zn1 O20 -99.4(4)
O30 Yb2 Zn1 O20 22.5(4)
O1 Yb2 Zn1 O20 -157.4(4)
O11 Yb2 Zn1 O20 70.6(4)
O25 Yb2 Zn1 O20 -62.5(4)
O24 Yb2 Zn1 O20 -16.1(4)
C39 Yb2 Zn1 O20 109.0(3)
Zn2 Yb2 Zn1 O20 -50.7(5)
Yb3 Yb2 Zn1 O20 -143.1(3)
O12 Yb2 Zn1 Yb1 34.02(16)
O2 Yb2 Zn1 Yb1 115.53(17)
O31 Yb2 Zn1 Yb1 -163.0(2)
O30 Yb2 Zn1 Yb1 -41.1(3)
O1 Yb2 Zn1 Yb1 139.0(2)
O11 Yb2 Zn1 Yb1 7.0(3)
O25 Yb2 Zn1 Yb1 -126.08(19)
O24 Yb2 Zn1 Yb1 -79.7(2)
C39 Yb2 Zn1 Yb1 45.44(17)
Zn2 Yb2 Zn1 Yb1 -114.3(3)
Yb3 Yb2 Zn1 Yb1 153.27(2)
O17 Yb3 Zn2 O14 90.0(6)
O16 Yb3 Zn2 O14 -167.6(4)
O2 Yb3 Zn2 O14 98.1(4)
O31 Yb3 Zn2 O14 171.8(4)
O28 Yb3 Zn2 O14 -91.9(4)
O27 Yb3 Zn2 O14 -70.7(4)
O15 Yb3 Zn2 O14 4.5(4)
C3 Yb3 Zn2 O14 86.7(4)
Yb2 Yb3 Zn2 O14 132.7(3)
O17 Yb3 Zn2 O31 -81.7(6)
O16 Yb3 Zn2 O31 20.6(3)
O2 Yb3 Zn2 O31 -73.7(3)
O14 Yb3 Zn2 O31 -171.8(4)
O28 Yb3 Zn2 O31 96.3(3)
O27 Yb3 Zn2 O31 117.5(4)
O15 Yb3 Zn2 O31 -167.3(3)
C3 Yb3 Zn2 O31 -85.1(3)
Yb2 Yb3 Zn2 O31 -39.1(3)
O17 Yb3 Zn2 N6 79.3(6)
O16 Yb3 Zn2 N6 -178.4(4)
O2 Yb3 Zn2 N6 87.3(4)
O31 Yb3 Zn2 N6 161.0(4)
O14 Yb3 Zn2 N6 -10.7(5)
O28 Yb3 Zn2 N6 -102.7(4)
O27 Yb3 Zn2 N6 -81.5(4)
O15 Yb3 Zn2 N6 -6.2(4)
C3 Yb3 Zn2 N6 76.0(4)
Yb2 Yb3 Zn2 N6 121.9(3)
O17 Yb3 Zn2 O11 -15.8(5)
O16 Yb3 Zn2 O11 86.5(3)
O2 Yb3 Zn2 O11 -7.8(2)
O31 Yb3 Zn2 O11 65.9(3)
O14 Yb3 Zn2 O11 -105.9(4)
O28 Yb3 Zn2 O11 162.2(3)
O27 Yb3 Zn2 O11 -176.6(3)
O15 Yb3 Zn2 O11 -101.4(3)
C3 Yb3 Zn2 O11 -19.2(3)
Yb2 Yb3 Zn2 O11 26.80(16)
O17 Yb3 Zn2 O10 170.7(5)
O16 Yb3 Zn2 O10 -86.9(3)
O2 Yb3 Zn2 O10 178.7(3)
O31 Yb3 Zn2 O10 -107.5(3)
O14 Yb3 Zn2 O10 80.7(4)
O28 Yb3 Zn2 O10 -11.3(3)
O27 Yb3 Zn2 O10 9.9(3)
O15 Yb3 Zn2 O10 85.2(3)
C3 Yb3 Zn2 O10 167.4(3)
Yb2 Yb3 Zn2 O10 -146.7(2)
O17 Yb3 Zn2 Yb2 -42.6(5)
O16 Yb3 Zn2 Yb2 59.7(2)
O2 Yb3 Zn2 Yb2 -34.60(16)
O31 Yb3 Zn2 Yb2 39.1(3)
O14 Yb3 Zn2 Yb2 -132.7(3)
O28 Yb3 Zn2 Yb2 135.4(2)
O27 Yb3 Zn2 Yb2 156.6(3)
O15 Yb3 Zn2 Yb2 -128.19(19)
C3 Yb3 Zn2 Yb2 -46.0(2)
O12 Yb2 Zn2 O14 88.4(3)
O2 Yb2 Zn2 O14 7.3(3)
O31 Yb2 Zn2 O14 -69.5(3)
O30 Yb2 Zn2 O14 170.3(3)
O1 Yb2 Zn2 O14 -24.6(3)
O11 Yb2 Zn2 O14 108.4(3)
O25 Yb2 Zn2 O14 -112.8(3)
O24 Yb2 Zn2 O14 -159.8(3)
C39 Yb2 Zn2 O14 76.0(3)
Zn1 Yb2 Zn2 O14 -124.3(4)
Yb3 Yb2 Zn2 O14 -28.2(2)
O12 Yb2 Zn2 O31 157.9(3)
O2 Yb2 Zn2 O31 76.7(3)
O30 Yb2 Zn2 O31 -120.2(4)
O1 Yb2 Zn2 O31 44.9(4)
O11 Yb2 Zn2 O31 177.8(4)
O25 Yb2 Zn2 O31 -43.3(3)
O24 Yb2 Zn2 O31 -90.3(3)
C39 Yb2 Zn2 O31 145.5(3)
Zn1 Yb2 Zn2 O31 -54.9(4)
Yb3 Yb2 Zn2 O31 41.2(3)
O12 Yb2 Zn2 N6 -3.9(4)
O2 Yb2 Zn2 N6 -85.0(4)
O31 Yb2 Zn2 N6 -161.8(4)
O30 Yb2 Zn2 N6 78.0(4)
O1 Yb2 Zn2 N6 -116.9(4)
O11 Yb2 Zn2 N6 16.1(4)
O25 Yb2 Zn2 N6 154.9(4)
O24 Yb2 Zn2 N6 108.0(4)
C39 Yb2 Zn2 N6 -16.3(4)
Zn1 Yb2 Zn2 N6 143.4(4)
Yb3 Yb2 Zn2 N6 -120.5(3)
O12 Yb2 Zn2 O11 -20.0(3)
O2 Yb2 Zn2 O11 -101.1(3)
O31 Yb2 Zn2 O11 -177.8(4)
O30 Yb2 Zn2 O11 62.0(3)
O1 Yb2 Zn2 O11 -132.9(3)
O25 Yb2 Zn2 O11 138.8(3)
O24 Yb2 Zn2 O11 91.9(3)
C39 Yb2 Zn2 O11 -32.4(3)
Zn1 Yb2 Zn2 O11 127.3(4)
Yb3 Yb2 Zn2 O11 -136.6(2)
O12 Yb2 Zn2 O10 -174.2(4)
O2 Yb2 Zn2 O10 104.7(4)
O31 Yb2 Zn2 O10 27.9(4)
O30 Yb2 Zn2 O10 -92.3(4)
O1 Yb2 Zn2 O10 72.8(4)
O11 Yb2 Zn2 O10 -154.2(4)
O25 Yb2 Zn2 O10 -15.4(4)
O24 Yb2 Zn2 O10 -62.3(4)
C39 Yb2 Zn2 O10 173.4(4)
Zn1 Yb2 Zn2 O10 -26.9(5)
Yb3 Yb2 Zn2 O10 69.2(3)
O12 Yb2 Zn2 Yb3 116.62(17)
O2 Yb2 Zn2 Yb3 35.50(17)
O31 Yb2 Zn2 Yb3 -41.2(3)
O30 Yb2 Zn2 Yb3 -161.5(2)
O1 Yb2 Zn2 Yb3 3.7(2)
O11 Yb2 Zn2 Yb3 136.6(2)
O25 Yb2 Zn2 Yb3 -84.58(19)
O24 Yb2 Zn2 Yb3 -131.5(2)
C39 Yb2 Zn2 Yb3 104.23(17)
Zn1 Yb2 Zn2 Yb3 -96.1(3)
O30 Zn1 N2 C9 58.9(14)
O4 Zn1 N2 C9 3.7(9)
O1 Zn1 N2 C9 108.7(9)
O20 Zn1 N2 C9 -85.7(9)
Yb1 Zn1 N2 C9 11.9(10)
Yb2 Zn1 N2 C9 96.0(9)
O30 Zn1 N2 C18 -119.5(9)
O4 Zn1 N2 C18 -174.6(7)
O1 Zn1 N2 C18 -69.7(7)
O20 Zn1 N2 C18 96.0(7)
Yb1 Zn1 N2 C18 -166.4(6)
Yb2 Zn1 N2 C18 -82.3(7)
O14 Zn2 N6 C45 4.0(10)
O31 Zn2 N6 C45 56.6(16)
O11 Zn2 N6 C45 108.3(9)
O10 Zn2 N6 C45 -87.7(10)
Yb3 Zn2 N6 C45 10.8(11)
Yb2 Zn2 N6 C45 97.9(10)
O14 Zn2 N6 C54 -170.2(8)
O31 Zn2 N6 C54 -117.6(11)
O11 Zn2 N6 C54 -65.8(8)
O10 Zn2 N6 C54 98.1(8)
Yb3 Zn2 N6 C54 -163.4(6)
Yb2 Zn2 N6 C54 -76.3(8)
O30 Zn1 O1 C1 150.0(7)
O4 Zn1 O1 C1 74.5(7)
N2 Zn1 O1 C1 -14.4(7)
O20 Zn1 O1 C1 -99.1(12)
Yb1 Zn1 O1 C1 113.5(7)
Yb2 Zn1 O1 C1 150.0(8)
O30 Zn1 O1 Yb2 0.1(2)
O4 Zn1 O1 Yb2 -75.5(3)
N2 Zn1 O1 Yb2 -164.4(3)
O20 Zn1 O1 Yb2 110.9(10)
Yb1 Zn1 O1 Yb2 -36.4(2)
O12 Yb2 O1 C1 -76.6(9)
O2 Yb2 O1 C1 12.5(8)
O31 Yb2 O1 C1 69.8(9)
O30 Yb2 O1 C1 -144.7(9)
O11 Yb2 O1 C1 -30.3(11)
O25 Yb2 O1 C1 138.8(9)
O24 Yb2 O1 C1 162.1(8)
C39 Yb2 O1 C1 -57.2(9)
Zn2 Yb2 O1 C1 44.2(9)
Zn1 Yb2 O1 C1 -144.6(10)
Yb3 Yb2 O1 C1 47.3(8)
O12 Yb2 O1 Zn1 68.0(2)
O2 Yb2 O1 Zn1 157.2(3)
O31 Yb2 O1 Zn1 -145.6(2)
O30 Yb2 O1 Zn1 -0.1(2)
O11 Yb2 O1 Zn1 114.3(4)
O25 Yb2 O1 Zn1 -76.6(3)
O24 Yb2 O1 Zn1 -53.2(4)
C39 Yb2 O1 Zn1 87.4(3)
Zn2 Yb2 O1 Zn1 -171.16(6)
Yb3 Yb2 O1 Zn1 -168.1(2)
O12 Yb2 O2 C3 39.8(7)
O31 Yb2 O2 C3 -171.5(8)
O30 Yb2 O2 C3 -12.1(9)
O1 Yb2 O2 C3 -46.8(7)
O11 Yb2 O2 C3 113.8(7)
O25 Yb2 O2 C3 -115.9(7)
O24 Yb2 O2 C3 174.4(7)
C39 Yb2 O2 C3 51.4(7)
Zn2 Yb2 O2 C3 152.9(8)
Zn1 Yb2 O2 C3 -31.6(8)
Yb3 Yb2 O2 C3 -150.6(9)
O12 Yb2 O2 Yb3 -169.6(3)
O31 Yb2 O2 Yb3 -20.9(2)
O30 Yb2 O2 Yb3 138.5(3)
O1 Yb2 O2 Yb3 103.8(3)
O11 Yb2 O2 Yb3 -95.6(3)
O25 Yb2 O2 Yb3 34.7(4)
O24 Yb2 O2 Yb3 -35.0(5)
C39 Yb2 O2 Yb3 -158.0(3)
Zn2 Yb2 O2 Yb3 -56.5(2)
Zn1 Yb2 O2 Yb3 119.0(2)
O17 Yb3 O2 C3 27.7(7)
O16 Yb3 O2 C3 101.4(7)
O31 Yb3 O2 C3 174.5(7)
O14 Yb3 O2 C3 -114.9(7)
O28 Yb3 O2 C3 -167.8(7)
O27 Yb3 O2 C3 6.3(12)
O15 Yb3 O2 C3 -51.3(7)
Zn2 Yb3 O2 C3 -148.7(7)
Yb2 Yb3 O2 C3 153.6(8)
O17 Yb3 O2 Yb2 -125.9(3)
O16 Yb3 O2 Yb2 -52.2(3)
O31 Yb3 O2 Yb2 20.9(2)
O14 Yb3 O2 Yb2 91.5(3)
O28 Yb3 O2 Yb2 38.6(6)
O27 Yb3 O2 Yb2 -147.3(7)
O15 Yb3 O2 Yb2 155.1(3)
C3 Yb3 O2 Yb2 -153.6(8)
Zn2 Yb3 O2 Yb2 57.7(2)
O30 Zn1 O4 C11 -172.9(8)
N2 Zn1 O4 C11 -9.6(8)
O1 Zn1 O4 C11 -98.0(8)
O20 Zn1 O4 C11 80.5(8)
Yb1 Zn1 O4 C11 -179.3(9)
Yb2 Zn1 O4 C11 -136.8(8)
O30 Zn1 O4 Yb1 6.4(3)
N2 Zn1 O4 Yb1 169.7(3)
O1 Zn1 O4 Yb1 81.4(3)
O20 Zn1 O4 Yb1 -100.2(3)
Yb2 Zn1 O4 Yb1 42.5(2)
O7 Yb1 O4 C11 31.9(9)
O6 Yb1 O4 C11 -175.2(7)
O12 Yb1 O4 C11 104.9(7)
O30 Yb1 O4 C11 173.4(8)
O22 Yb1 O4 C11 -108.5(8)
O21 Yb1 O4 C11 -63.7(8)
O5 Yb1 O4 C11 -8.5(7)
C39 Yb1 O4 C11 84.8(7)
Zn1 Yb1 O4 C11 179.3(9)
Yb2 Yb1 O4 C11 139.1(7)
O7 Yb1 O4 Zn1 -147.4(3)
O6 Yb1 O4 Zn1 5.5(6)
O12 Yb1 O4 Zn1 -74.4(3)
O30 Yb1 O4 Zn1 -6.0(2)
O22 Yb1 O4 Zn1 72.2(3)
O21 Yb1 O4 Zn1 116.9(3)
O5 Yb1 O4 Zn1 172.2(4)
C39 Yb1 O4 Zn1 -94.5(3)
Yb2 Yb1 O4 Zn1 -40.3(2)
O7 Yb1 O5 C12 -143.9(7)
O6 Yb1 O5 C12 174.9(6)
O12 Yb1 O5 C12 -65.5(7)
O4 Yb1 O5 C12 6.8(6)
O30 Yb1 O5 C12 9.2(8)
O22 Yb1 O5 C12 87.9(7)
O21 Yb1 O5 C12 135.0(7)
C39 Yb1 O5 C12 -81.1(7)
Zn1 Yb1 O5 C12 11.3(7)
Yb2 Yb1 O5 C12 -43.3(8)
O7 Yb1 O5 C16 25.7(7)
O6 Yb1 O5 C16 -15.5(9)
O12 Yb1 O5 C16 104.1(7)
O4 Yb1 O5 C16 176.4(8)
O30 Yb1 O5 C16 178.8(7)
O22 Yb1 O5 C16 -102.5(8)
O21 Yb1 O5 C16 -55.4(8)
C39 Yb1 O5 C16 88.5(7)
Zn1 Yb1 O5 C16 -179.1(7)
Yb2 Yb1 O5 C16 126.2(7)
O7 Yb1 O6 C19 -10.0(10)
O12 Yb1 O6 C19 -92.4(10)
O4 Yb1 O6 C19 -169.8(9)
O30 Yb1 O6 C19 -158.9(10)
O22 Yb1 O6 C19 122.9(10)
O21 Yb1 O6 C19 69.9(10)
O5 Yb1 O6 C19 31.4(12)
C39 Yb1 O6 C19 -71.6(10)
Zn1 Yb1 O6 C19 -166.4(9)
Yb2 Yb1 O6 C19 -122.0(10)
O6 Yb1 O7 C21 -4.8(10)
O12 Yb1 O7 C21 88.6(10)
O4 Yb1 O7 C21 161.2(9)
O30 Yb1 O7 C21 49.3(12)
O22 Yb1 O7 C21 -73.2(11)
O21 Yb1 O7 C21 -87.0(10)
O5 Yb1 O7 C21 -161.8(11)
C39 Yb1 O7 C21 98.9(11)
Zn1 Yb1 O7 C21 113.6(10)
Yb2 Yb1 O7 C21 63.7(10)
O14 Zn2 O10 C30 -169.8(7)
O31 Zn2 O10 C30 110.1(7)
N6 Zn2 O10 C30 -80.3(7)
O11 Zn2 O10 C30 -5.9(14)
Yb3 Zn2 O10 C30 150.8(7)
Yb2 Zn2 O10 C30 92.2(7)
O14 Zn2 O10 C34 -18.4(9)
O31 Zn2 O10 C34 -98.5(9)
N6 Zn2 O10 C34 71.1(9)
O11 Zn2 O10 C34 145.5(10)
Yb3 Zn2 O10 C34 -57.8(9)
Yb2 Zn2 O10 C34 -116.3(9)
O14 Zn2 O11 C37 70.9(7)
O31 Zn2 O11 C37 147.6(7)
N6 Zn2 O11 C37 -18.8(7)
O10 Zn2 O11 C37 -92.5(11)
Yb3 Zn2 O11 C37 110.6(7)
Yb2 Zn2 O11 C37 148.9(8)
O14 Zn2 O11 Yb2 -78.0(3)
O31 Zn2 O11 Yb2 -1.4(2)
N6 Zn2 O11 Yb2 -167.8(3)
O10 Zn2 O11 Yb2 118.6(9)
Yb3 Zn2 O11 Yb2 -38.38(19)
O12 Yb2 O11 C37 17.4(8)
O2 Yb2 O11 C37 -72.4(8)
O31 Yb2 O11 C37 -142.1(8)
O30 Yb2 O11 C37 71.4(8)
O1 Yb2 O11 C37 -31.3(11)
O25 Yb2 O11 C37 162.2(8)
O24 Yb2 O11 C37 139.0(8)
C39 Yb2 O11 C37 -0.5(8)
Zn2 Yb2 O11 C37 -143.3(9)
Zn1 Yb2 O11 C37 44.3(9)
Yb3 Yb2 O11 C37 -108.0(8)
O12 Yb2 O11 Zn2 160.7(3)
O2 Yb2 O11 Zn2 70.9(2)
O31 Yb2 O11 Zn2 1.3(2)
O30 Yb2 O11 Zn2 -145.3(2)
O1 Yb2 O11 Zn2 112.0(4)
O25 Yb2 O11 Zn2 -54.5(4)
O24 Yb2 O11 Zn2 -77.7(3)
C39 Yb2 O11 Zn2 142.8(3)
Zn1 Yb2 O11 Zn2 -172.42(6)
Yb3 Yb2 O11 Zn2 35.26(18)
O2 Yb2 O12 C39 33.3(7)
O31 Yb2 O12 C39 -18.1(8)
O30 Yb2 O12 C39 179.9(7)
O1 Yb2 O12 C39 107.5(7)
O11 Yb2 O12 C39 -51.1(7)
O25 Yb2 O12 C39 178.0(6)
O24 Yb2 O12 C39 -119.0(7)
Zn2 Yb2 O12 C39 -37.9(7)
Zn1 Yb2 O12 C39 145.3(7)
Yb3 Yb2 O12 C39 26.0(7)
O2 Yb2 O12 Yb1 -167.2(3)
O31 Yb2 O12 Yb1 141.4(3)
O30 Yb2 O12 Yb1 -20.6(2)
O1 Yb2 O12 Yb1 -93.0(3)
O11 Yb2 O12 Yb1 108.5(3)
O25 Yb2 O12 Yb1 -22.5(5)
O24 Yb2 O12 Yb1 40.5(4)
C39 Yb2 O12 Yb1 159.5(8)
Zn2 Yb2 O12 Yb1 121.6(2)
Zn1 Yb2 O12 Yb1 -55.2(2)
Yb3 Yb2 O12 Yb1 -174.47(13)
O7 Yb1 O12 C39 26.5(7)
O6 Yb1 O12 C39 102.1(7)
O4 Yb1 O12 C39 -108.3(7)
O30 Yb1 O12 C39 -179.0(7)
O22 Yb1 O12 C39 -178.2(6)
O21 Yb1 O12 C39 39.5(11)
O5 Yb1 O12 C39 -47.7(7)
Zn1 Yb1 O12 C39 -143.0(7)
Yb2 Yb1 O12 C39 160.3(8)
O7 Yb1 O12 Yb2 -133.8(3)
O6 Yb1 O12 Yb2 -58.2(3)
O4 Yb1 O12 Yb2 91.4(3)
O30 Yb1 O12 Yb2 20.7(2)
O22 Yb1 O12 Yb2 21.5(6)
O21 Yb1 O12 Yb2 -120.9(7)
O5 Yb1 O12 Yb2 151.9(3)
C39 Yb1 O12 Yb2 -160.3(8)
Zn1 Yb1 O12 Yb2 56.7(2)
O31 Zn2 O14 C47 -167.3(9)
N6 Zn2 O14 C47 -1.0(9)
O11 Zn2 O14 C47 -91.4(9)
O10 Zn2 O14 C47 83.9(9)
Yb3 Zn2 O14 C47 -172.6(10)
Yb2 Zn2 O14 C47 -131.2(8)
O31 Zn2 O14 Yb3 5.4(3)
N6 Zn2 O14 Yb3 171.7(4)
O11 Zn2 O14 Yb3 81.3(3)
O10 Zn2 O14 Yb3 -103.4(3)
Yb2 Zn2 O14 Yb3 41.5(3)
O17 Yb3 O14 C47 34.0(10)
O16 Yb3 O14 C47 -167.1(7)
O2 Yb3 O14 C47 98.4(8)
O31 Yb3 O14 C47 167.9(8)
O28 Yb3 O14 C47 -106.4(8)
O27 Yb3 O14 C47 -61.7(8)
O15 Yb3 O14 C47 -2.1(8)
C3 Yb3 O14 C47 78.3(8)
Zn2 Yb3 O14 C47 173.0(10)
Yb2 Yb3 O14 C47 133.7(8)
O17 Yb3 O14 Zn2 -138.9(4)
O16 Yb3 O14 Zn2 20.0(6)
O2 Yb3 O14 Zn2 -74.5(3)
O31 Yb3 O14 Zn2 -5.1(3)
O28 Yb3 O14 Zn2 80.7(3)
O27 Yb3 O14 Zn2 125.3(3)
O15 Yb3 O14 Zn2 -175.1(4)
C3 Yb3 O14 Zn2 -94.6(3)
Yb2 Yb3 O14 Zn2 -39.2(2)
O17 Yb3 O15 C48 -156.0(8)
O16 Yb3 O15 C48 163.6(7)
O2 Yb3 O15 C48 -77.1(8)
O31 Yb3 O15 C48 -12.1(9)
O14 Yb3 O15 C48 0.6(7)
O28 Yb3 O15 C48 75.0(8)
O27 Yb3 O15 C48 122.3(8)
C3 Yb3 O15 C48 -94.5(8)
Zn2 Yb3 O15 C48 -2.2(8)
Yb2 Yb3 O15 C48 -59.4(8)
O17 Yb3 O15 C52 22.7(9)
O16 Yb3 O15 C52 -17.7(12)
O2 Yb3 O15 C52 101.6(9)
O31 Yb3 O15 C52 166.6(8)
O14 Yb3 O15 C52 179.3(10)
O28 Yb3 O15 C52 -106.2(9)
O27 Yb3 O15 C52 -59.0(9)
C3 Yb3 O15 C52 84.2(9)
Zn2 Yb3 O15 C52 176.5(9)
Yb2 Yb3 O15 C52 119.3(9)
O17 Yb3 O16 C55 -4.6(11)
O2 Yb3 O16 C55 -81.8(11)
O31 Yb3 O16 C55 -146.6(12)
O14 Yb3 O16 C55 -170.3(10)
O28 Yb3 O16 C55 129.7(12)
O27 Yb3 O16 C55 76.1(11)
O15 Yb3 O16 C55 36.6(14)
C3 Yb3 O16 C55 -59.4(12)
Zn2 Yb3 O16 C55 -158.5(11)
Yb2 Yb3 O16 C55 -109.5(11)
O16 Yb3 O17 C57 25.9(10)
O2 Yb3 O17 C57 128.6(11)
O31 Yb3 O17 C57 83.4(11)
O14 Yb3 O17 C57 -166.6(9)
O28 Yb3 O17 C57 -41.1(12)
O27 Yb3 O17 C57 -59.4(11)
O15 Yb3 O17 C57 -133.8(11)
C3 Yb3 O17 C57 140.2(11)
Zn2 Yb3 O17 C57 136.4(9)
Yb2 Yb3 O17 C57 100.2(10)
O30 Zn1 O20 C66 94.3(7)
O4 Zn1 O20 C66 173.0(7)
N2 Zn1 O20 C66 -97.7(7)
O1 Zn1 O20 C66 -13.1(14)
Yb1 Zn1 O20 C66 134.2(6)
Yb2 Zn1 O20 C66 80.1(7)
O30 Zn1 O20 C70 -103.2(9)
O4 Zn1 O20 C70 -24.5(9)
N2 Zn1 O20 C70 64.8(9)
O1 Zn1 O20 C70 149.3(10)
Yb1 Zn1 O20 C70 -63.3(9)
Yb2 Zn1 O20 C70 -117.5(8)
O23 N9 O21 Yb1 -172.4(11)
O22 N9 O21 Yb1 6.3(11)
O7 Yb1 O21 N9 162.7(7)
O6 Yb1 O21 N9 85.1(7)
O12 Yb1 O21 N9 149.6(7)
O4 Yb1 O21 N9 -65.8(7)
O30 Yb1 O21 N9 15.8(8)
O22 Yb1 O21 N9 -3.6(6)
O5 Yb1 O21 N9 -117.0(7)
C39 Yb1 O21 N9 171.4(6)
Zn1 Yb1 O21 N9 -27.5(7)
Yb2 Yb1 O21 N9 60.6(9)
O23 N9 O22 Yb1 172.2(11)
O21 N9 O22 Yb1 -6.5(11)
O7 Yb1 O22 N9 -13.4(8)
O6 Yb1 O22 N9 -78.8(7)
O12 Yb1 O22 N9 -161.3(6)
O4 Yb1 O22 N9 129.7(7)
O30 Yb1 O22 N9 -160.5(7)
O21 Yb1 O22 N9 3.7(7)
O5 Yb1 O22 N9 65.7(7)
C39 Yb1 O22 N9 -163.9(10)
Zn1 Yb1 O22 N9 163.7(7)
Yb2 Yb1 O22 N9 -148.6(7)
O26 N10 O24 Yb2 179.8(10)
O25 N10 O24 Yb2 -2.1(10)
O12 Yb2 O24 N10 -136.4(6)
O2 Yb2 O24 N10 96.0(7)
O31 Yb2 O24 N10 82.5(6)
O30 Yb2 O24 N10 -79.7(6)
O1 Yb2 O24 N10 -27.9(7)
O11 Yb2 O24 N10 158.2(7)
O25 Yb2 O24 N10 1.2(6)
C39 Yb2 O24 N10 -157.9(6)
Zn2 Yb2 O24 N10 117.5(6)
Zn1 Yb2 O24 N10 -59.2(6)
Yb3 Yb2 O24 N10 74.8(6)
O26 N10 O25 Yb2 -179.9(11)
O24 N10 O25 Yb2 2.1(10)
O12 Yb2 O25 N10 84.6(7)
O2 Yb2 O25 N10 -138.0(6)
O31 Yb2 O25 N10 -85.1(6)
O30 Yb2 O25 N10 82.8(6)
O1 Yb2 O25 N10 156.6(7)
O11 Yb2 O25 N10 -30.0(7)
O24 Yb2 O25 N10 -1.3(6)
C39 Yb2 O25 N10 87.0(11)
Zn2 Yb2 O25 N10 -61.8(6)
Zn1 Yb2 O25 N10 117.0(6)
Yb3 Yb2 O25 N10 -118.5(6)
O29 N11 O27 Yb3 179.5(15)
O28 N11 O27 Yb3 5.3(14)
O17 Yb3 O27 N11 159.2(9)
O16 Yb3 O27 N11 82.3(9)
O2 Yb3 O27 N11 -179.4(8)
O31 Yb3 O27 N11 15.8(11)
O14 Yb3 O27 N11 -63.1(9)
O28 Yb3 O27 N11 -3.2(8)
O15 Yb3 O27 N11 -117.9(9)
C3 Yb3 O27 N11 -176.0(8)
Zn2 Yb3 O27 N11 -29.2(10)
Yb2 Yb3 O27 N11 66.1(12)
O27 N11 O28 Yb3 -5.4(14)
O29 N11 O28 Yb3 179.9(13)
O17 Yb3 O28 N11 -19.8(9)
O16 Yb3 O28 N11 -84.1(8)
O2 Yb3 O28 N11 -179.8(7)
O31 Yb3 O28 N11 -163.3(8)
O14 Yb3 O28 N11 126.9(8)
O27 Yb3 O28 N11 3.0(8)
O15 Yb3 O28 N11 64.4(8)
C3 Yb3 O28 N11 153.8(15)
Zn2 Yb3 O28 N11 161.3(8)
Yb2 Yb3 O28 N11 -155.8(7)
O4 Zn1 O30 Yb2 107.8(3)
N2 Zn1 O30 Yb2 51.1(9)
O1 Zn1 O30 Yb2 -0.1(2)
O20 Zn1 O30 Yb2 -166.0(2)
Yb1 Zn1 O30 Yb2 114.1(3)
O4 Zn1 O30 Yb1 -6.3(3)
N2 Zn1 O30 Yb1 -62.9(9)
O1 Zn1 O30 Yb1 -114.1(3)
O20 Zn1 O30 Yb1 79.9(3)
Yb2 Zn1 O30 Yb1 -114.1(3)
O12 Yb2 O30 Zn1 -93.1(3)
O2 Yb2 O30 Zn1 -35.0(4)
O31 Yb2 O30 Zn1 107.7(4)
O1 Yb2 O30 Zn1 0.1(2)
O11 Yb2 O30 Zn1 -150.1(2)
O25 Yb2 O30 Zn1 85.7(3)
O24 Yb2 O30 Zn1 141.1(3)
C39 Yb2 O30 Zn1 -93.0(3)
Zn2 Yb2 O30 Zn1 170.53(7)
Yb3 Yb2 O30 Zn1 28.6(5)
O12 Yb2 O30 Yb1 19.7(2)
O2 Yb2 O30 Yb1 77.8(4)
O31 Yb2 O30 Yb1 -139.6(3)
O1 Yb2 O30 Yb1 112.8(3)
O11 Yb2 O30 Yb1 -37.4(3)
O25 Yb2 O30 Yb1 -161.5(3)
O24 Yb2 O30 Yb1 -106.2(3)
C39 Yb2 O30 Yb1 19.7(3)
Zn2 Yb2 O30 Yb1 -76.7(3)
Zn1 Yb2 O30 Yb1 112.7(3)
Yb3 Yb2 O30 Yb1 141.38(19)
O7 Yb1 O30 Zn1 139.0(3)
O6 Yb1 O30 Zn1 -168.1(3)
O12 Yb1 O30 Zn1 96.1(3)
O4 Yb1 O30 Zn1 6.0(2)
O22 Yb1 O30 Zn1 -83.4(3)
O21 Yb1 O30 Zn1 -99.2(3)
O5 Yb1 O30 Zn1 3.6(4)
C39 Yb1 O30 Zn1 95.7(3)
Yb2 Yb1 O30 Zn1 115.5(3)
O7 Yb1 O30 Yb2 23.6(5)
O6 Yb1 O30 Yb2 76.5(3)
O12 Yb1 O30 Yb2 -19.4(2)
O4 Yb1 O30 Yb2 -109.5(3)
O22 Yb1 O30 Yb2 161.1(3)
O21 Yb1 O30 Yb2 145.4(3)
O5 Yb1 O30 Yb2 -111.9(3)
C39 Yb1 O30 Yb2 -19.7(3)
Zn1 Yb1 O30 Yb2 -115.5(3)
O14 Zn2 O31 Yb2 108.3(3)
N6 Zn2 O31 Yb2 54.6(11)
O11 Zn2 O31 Yb2 1.4(2)
O10 Zn2 O31 Yb2 -163.3(3)
Yb3 Zn2 O31 Yb2 113.7(3)
O14 Zn2 O31 Yb3 -5.3(3)
N6 Zn2 O31 Yb3 -59.1(11)
O11 Zn2 O31 Yb3 -112.2(3)
O10 Zn2 O31 Yb3 83.0(3)
Yb2 Zn2 O31 Yb3 -113.7(3)
O12 Yb2 O31 Zn2 -34.4(5)
O2 Yb2 O31 Zn2 -91.4(3)
O30 Yb2 O31 Zn2 113.6(4)
O1 Yb2 O31 Zn2 -151.6(2)
O11 Yb2 O31 Zn2 -1.4(2)
O25 Yb2 O31 Zn2 135.5(3)
O24 Yb2 O31 Zn2 80.2(3)
C39 Yb2 O31 Zn2 -41.8(4)
Zn1 Yb2 O31 Zn2 172.36(7)
Yb3 Yb2 O31 Zn2 -111.8(4)
O12 Yb2 O31 Yb3 77.4(4)
O2 Yb2 O31 Yb3 20.5(2)
O30 Yb2 O31 Yb3 -134.6(3)
O1 Yb2 O31 Yb3 -39.7(3)
O11 Yb2 O31 Yb3 110.4(3)
O25 Yb2 O31 Yb3 -112.6(3)
O24 Yb2 O31 Yb3 -168.0(3)
C39 Yb2 O31 Yb3 70.1(3)
Zn2 Yb2 O31 Yb3 111.8(4)
Zn1 Yb2 O31 Yb3 -75.8(3)
O17 Yb3 O31 Zn2 142.9(3)
O16 Yb3 O31 Zn2 -160.5(3)
O2 Yb3 O31 Zn2 93.9(3)
O14 Yb3 O31 Zn2 4.9(2)
O28 Yb3 O31 Zn2 -76.9(3)
O27 Yb3 O31 Zn2 -92.1(4)
O15 Yb3 O31 Zn2 17.3(4)
C3 Yb3 O31 Zn2 96.0(3)
Yb2 Yb3 O31 Zn2 114.2(4)
O17 Yb3 O31 Yb2 28.7(4)
O16 Yb3 O31 Yb2 85.3(3)
O2 Yb3 O31 Yb2 -20.3(2)
O14 Yb3 O31 Yb2 -109.3(3)
O28 Yb3 O31 Yb2 168.9(3)
O27 Yb3 O31 Yb2 153.7(3)
O15 Yb3 O31 Yb2 -97.0(4)
C3 Yb3 O31 Yb2 -18.2(3)
Zn2 Yb3 O31 Yb2 -114.2(4)
Zn1 O1 C1 N1 63.2(12)
Yb2 O1 C1 N1 -157.5(7)
Zn1 O1 C1 C2 -115.2(9)
Yb2 O1 C1 C2 24.2(14)
C17 N1 C1 O1 -5.1(16)
C17 N1 C1 C2 173.3(9)
O1 C1 C2 C7 145.1(11)
N1 C1 C2 C7 -33.3(15)
O1 C1 C2 C3 -42.8(15)
N1 C1 C2 C3 138.9(10)
Yb2 O2 C3 C4 -130.1(8)
Yb3 O2 C3 C4 81.5(10)
Yb2 O2 C3 C2 45.6(13)
Yb3 O2 C3 C2 -102.8(10)
Yb2 O2 C3 Yb3 148.4(9)
C7 C2 C3 O2 179.9(10)
C1 C2 C3 O2 7.7(15)
C7 C2 C3 C4 -4.4(16)
C1 C2 C3 C4 -176.6(9)
C7 C2 C3 Yb3 132.2(9)
C1 C2 C3 Yb3 -40.0(12)
O17 Yb3 C3 O2 -148.3(8)
O16 Yb3 C3 O2 -83.1(7)
O31 Yb3 C3 O2 -5.1(7)
O14 Yb3 C3 O2 63.8(7)
O28 Yb3 C3 O2 37(2)
O27 Yb3 C3 O2 -176.6(6)
O15 Yb3 C3 O2 128.3(7)
Zn2 Yb3 C3 O2 30.0(7)
Yb2 Yb3 C3 O2 -18.0(6)
O17 Yb3 C3 C4 96.4(7)
O16 Yb3 C3 C4 161.7(7)
O2 Yb3 C3 C4 -115.2(11)
O31 Yb3 C3 C4 -120.4(7)
O14 Yb3 C3 C4 -51.5(7)
O28 Yb3 C3 C4 -77.9(18)
O27 Yb3 C3 C4 68.1(8)
O15 Yb3 C3 C4 13.1(7)
Zn2 Yb3 C3 C4 -85.2(7)
Yb2 Yb3 C3 C4 -133.2(7)
O17 Yb3 C3 C2 -44.6(8)
O16 Yb3 C3 C2 20.6(8)
O2 Yb3 C3 C2 103.7(11)
O31 Yb3 C3 C2 98.6(8)
O14 Yb3 C3 C2 167.5(8)
O28 Yb3 C3 C2 141.0(15)
O27 Yb3 C3 C2 -72.9(9)
O15 Yb3 C3 C2 -128.0(8)
Zn2 Yb3 C3 C2 133.7(8)
Yb2 Yb3 C3 C2 85.7(8)
O2 C3 C4 C5 -179.9(9)
C2 C3 C4 C5 4.3(16)
Yb3 C3 C4 C5 -138.3(9)
C8 O3 C5 C4 174.0(10)
C8 O3 C5 C6 -3.7(16)
C3 C4 C5 O3 178.7(10)
C3 C4 C5 C6 -3.5(17)
O3 C5 C6 C7 -179.7(10)
C4 C5 C6 C7 2.7(18)
C3 C2 C7 C6 3.8(17)
C1 C2 C7 C6 175.7(10)
C5 C6 C7 C2 -2.8(18)
C18 N2 C9 C10 -179.7(11)
Zn1 N2 C9 C10 1.9(17)
N2 C9 C10 C15 173.2(12)
N2 C9 C10 C11 -5(2)
Zn1 O4 C11 C12 -171.6(7)
Yb1 O4 C11 C12 9.2(13)
Zn1 O4 C11 C10 10.1(14)
Yb1 O4 C11 C10 -169.1(8)
C15 C10 C11 O4 -179.6(10)
C9 C10 C11 O4 -1.9(17)
C15 C10 C11 C12 2.1(17)
C9 C10 C11 C12 179.8(10)
C16 O5 C12 C13 3.9(15)
Yb1 O5 C12 C13 174.2(9)
C16 O5 C12 C11 -175.3(9)
Yb1 O5 C12 C11 -5.1(12)
O4 C11 C12 C13 178.9(10)
C10 C11 C12 C13 -2.7(17)
O4 C11 C12 O5 -1.8(14)
C10 C11 C12 O5 176.6(9)
O5 C12 C13 C14 -177.7(11)
C11 C12 C13 C14 1.6(17)
C12 C13 C14 C15 0.2(19)
C13 C14 C15 C10 -1(2)
C11 C10 C15 C14 -0.4(18)
C9 C10 C15 C14 -178.3(11)
C1 N1 C17 C18 -90.8(12)
C9 N2 C18 C17 -125.1(11)
Zn1 N2 C18 C17 53.4(11)
N1 C17 C18 N2 46.9(12)
Yb1 O6 C19 N3 -167.8(7)
Yb1 O6 C19 C20 14.8(17)
C35 N3 C19 O6 4.4(15)
C35 N3 C19 C20 -178.0(10)
O6 C19 C20 C25 169.5(11)
N3 C19 C20 C25 -7.8(17)
O6 C19 C20 C21 -3.7(17)
N3 C19 C20 C21 179.0(10)
Yb1 O7 C21 C22 -165.0(7)
Yb1 O7 C21 C20 13.8(17)
C25 C20 C21 O7 177.0(10)
C19 C20 C21 O7 -9.4(16)
C25 C20 C21 C22 -4.2(15)
C19 C20 C21 C22 169.4(10)
O7 C21 C22 C23 180.0(10)
C20 C21 C22 C23 1.1(16)
C26 O8 C23 C24 -169.8(11)
C26 O8 C23 C22 10.9(17)
C21 C22 C23 O8 -177.4(10)
C21 C22 C23 C24 3.3(18)
O8 C23 C24 C25 176.2(10)
C22 C23 C24 C25 -4.5(17)
C19 C20 C25 C24 -170.2(11)
C21 C20 C25 C24 3.1(17)
C23 C24 C25 C20 1.3(18)
C36 N4 C27 C28 -173.8(11)
N4 C27 C28 C33 174.6(12)
N4 C27 C28 C29 -8(2)
C27 C28 C29 O9 -1.5(18)
C33 C28 C29 O9 175.5(11)
C27 C28 C29 C30 179.9(11)
C33 C28 C29 C30 -3.1(17)
C34 O10 C30 C31 5.6(18)
Zn2 O10 C30 C31 159.9(10)
C34 O10 C30 C29 -172.9(10)
Zn2 O10 C30 C29 -18.6(12)
O9 C29 C30 C31 -175.3(11)
C28 C29 C30 C31 3.3(18)
O9 C29 C30 O10 3.2(16)
C28 C29 C30 O10 -178.1(10)
O10 C30 C31 C32 177.6(11)
C29 C30 C31 C32 -4.0(19)
C30 C31 C32 C33 5(2)
C31 C32 C33 C28 -5(2)
C27 C28 C33 C32 -179.2(12)
C29 C28 C33 C32 3.8(19)
C19 N3 C35 C36 -144.8(10)
C27 N4 C36 C35 -154.5(10)
N3 C35 C36 N4 63.5(12)
Zn2 O11 C37 N5 59.8(11)
Yb2 O11 C37 N5 -162.7(7)
Zn2 O11 C37 C38 -121.0(9)
Yb2 O11 C37 C38 16.6(14)
C53 N5 C37 O11 3.1(16)
C53 N5 C37 C38 -176.2(9)
O11 C37 C38 C43 144.6(10)
N5 C37 C38 C43 -36.1(15)
O11 C37 C38 C39 -33.9(15)
N5 C37 C38 C39 145.4(10)
Yb2 O12 C39 C40 -127.2(8)
Yb1 O12 C39 C40 75.1(10)
Yb2 O12 C39 C38 53.8(12)
Yb1 O12 C39 C38 -103.8(10)
Yb2 O12 C39 Yb1 157.7(9)
Yb1 O12 C39 Yb2 -157.7(9)
C43 C38 C39 O12 -179.9(9)
C37 C38 C39 O12 -1.4(15)
C43 C38 C39 C40 1.2(15)
C37 C38 C39 C40 179.7(9)
C43 C38 C39 Yb1 135.3(8)
C37 C38 C39 Yb1 -46.2(13)
C43 C38 C39 Yb2 -151.8(8)
C37 C38 C39 Yb2 26.7(10)
O7 Yb1 C39 O12 -150.5(8)
O6 Yb1 C39 O12 -79.2(7)
O4 Yb1 C39 O12 70.2(7)
O30 Yb1 C39 O12 0.9(7)
O22 Yb1 C39 O12 4.2(15)
O21 Yb1 C39 O12 -159.9(6)
O5 Yb1 C39 O12 135.0(7)
Zn1 Yb1 C39 O12 35.5(7)
Yb2 Yb1 C39 O12 -13.4(6)
O7 Yb1 C39 C40 89.9(7)
O6 Yb1 C39 C40 161.2(6)
O12 Yb1 C39 C40 -119.6(10)
O4 Yb1 C39 C40 -49.4(6)
O30 Yb1 C39 C40 -118.7(7)
O22 Yb1 C39 C40 -115.4(11)
O21 Yb1 C39 C40 80.5(8)
O5 Yb1 C39 C40 15.4(7)
Zn1 Yb1 C39 C40 -84.1(6)
Yb2 Yb1 C39 C40 -133.0(7)
O7 Yb1 C39 C38 -49.8(8)
O6 Yb1 C39 C38 21.5(8)
O12 Yb1 C39 C38 100.7(11)
O4 Yb1 C39 C38 170.9(8)
O30 Yb1 C39 C38 101.7(8)
O22 Yb1 C39 C38 104.9(12)
O21 Yb1 C39 C38 -59.2(10)
O5 Yb1 C39 C38 -124.3(8)
Zn1 Yb1 C39 C38 136.2(8)
Yb2 Yb1 C39 C38 87.3(8)
O7 Yb1 C39 Yb2 -137.1(3)
O6 Yb1 C39 Yb2 -65.9(2)
O12 Yb1 C39 Yb2 13.4(6)
O4 Yb1 C39 Yb2 83.5(2)
O30 Yb1 C39 Yb2 14.3(2)
O22 Yb1 C39 Yb2 17.6(12)
O21 Yb1 C39 Yb2 -146.5(3)
O5 Yb1 C39 Yb2 148.4(2)
Zn1 Yb1 C39 Yb2 48.90(14)
O2 Yb2 C39 O12 -144.6(7)
O31 Yb2 C39 O12 166.8(6)
O30 Yb2 C39 O12 -0.1(7)
O1 Yb2 C39 O12 -72.3(7)
O11 Yb2 C39 O12 122.1(7)
O25 Yb2 C39 O12 -4.2(13)
O24 Yb2 C39 O12 71.9(8)
Zn2 Yb2 C39 O12 145.0(7)
Zn1 Yb2 C39 O12 -33.1(7)
Yb3 Yb2 C39 O12 -157.7(6)
O12 Yb2 C39 C40 78.1(12)
O2 Yb2 C39 C40 -66.5(10)
O31 Yb2 C39 C40 -115.1(10)
O30 Yb2 C39 C40 78.0(10)
O1 Yb2 C39 C40 5.9(10)
O11 Yb2 C39 C40 -159.7(11)
O25 Yb2 C39 C40 73.9(14)
O24 Yb2 C39 C40 150.0(9)
Zn2 Yb2 C39 C40 -136.9(10)
Zn1 Yb2 C39 C40 45.0(10)
Yb3 Yb2 C39 C40 -79.6(10)
O12 Yb2 C39 C38 -135.9(11)
O2 Yb2 C39 C38 79.5(6)
O31 Yb2 C39 C38 31.0(7)
O30 Yb2 C39 C38 -136.0(6)
O1 Yb2 C39 C38 151.9(6)
O11 Yb2 C39 C38 -13.7(6)
O25 Yb2 C39 C38 -140.1(9)
O24 Yb2 C39 C38 -64.0(7)
Zn2 Yb2 C39 C38 9.1(6)
Zn1 Yb2 C39 C38 -169.0(6)
Yb3 Yb2 C39 C38 66.4(6)
O12 Yb2 C39 Yb1 -14.2(6)
O2 Yb2 C39 Yb1 -158.8(3)
O31 Yb2 C39 Yb1 152.60(19)
O30 Yb2 C39 Yb1 -14.35(19)
O1 Yb2 C39 Yb1 -86.5(2)
O11 Yb2 C39 Yb1 107.9(2)
O25 Yb2 C39 Yb1 -18.4(10)
O24 Yb2 C39 Yb1 57.7(3)
Zn2 Yb2 C39 Yb1 130.73(13)
Zn1 Yb2 C39 Yb1 -47.31(13)
Yb3 Yb2 C39 Yb1 -171.97(9)
O12 C39 C40 C41 -179.6(9)
C38 C39 C40 C41 -0.6(15)
Yb1 C39 C40 C41 -141.8(9)
Yb2 C39 C40 C41 140.0(9)
C44 O13 C41 C42 176.3(11)
C44 O13 C41 C40 -2.5(16)
C39 C40 C41 C42 1.5(17)
C39 C40 C41 O13 -179.8(10)
O13 C41 C42 C43 178.1(10)
C40 C41 C42 C43 -3.1(18)
C41 C42 C43 C38 3.8(17)
C39 C38 C43 C42 -2.8(16)
C37 C38 C43 C42 178.7(10)
C54 N6 C45 C46 171.8(11)
Zn2 N6 C45 C46 -2.5(18)
N6 C45 C46 C47 -3(2)
N6 C45 C46 C51 -178.6(11)
Zn2 O14 C47 C48 174.8(8)
Yb3 O14 C47 C48 3.4(14)
Zn2 O14 C47 C46 -3.7(16)
Yb3 O14 C47 C46 -175.1(9)
C51 C46 C47 O14 -178.1(10)
C45 C46 C47 O14 6.8(19)
C51 C46 C47 C48 3.3(17)
C45 C46 C47 C48 -171.7(11)
C52 O15 C48 C49 1.4(17)
Yb3 O15 C48 C49 -179.8(9)
C52 O15 C48 C47 -178.1(11)
Yb3 O15 C48 C47 0.7(13)
O14 C47 C48 C49 178.1(11)
C46 C47 C48 C49 -3.3(19)
O14 C47 C48 O15 -2.5(16)
C46 C47 C48 O15 176.1(10)
O15 C48 C49 C50 -178.9(12)
C47 C48 C49 C50 0(2)
C48 C49 C50 C51 2(2)
C47 C46 C51 C50 -0.9(18)
C45 C46 C51 C50 174.6(11)
C49 C50 C51 C46 -2(2)
C37 N5 C53 C54 -95.3(13)
C45 N6 C54 C53 -120.3(11)
Zn2 N6 C54 C53 54.4(11)
N5 C53 C54 N6 43.1(12)
Yb3 O16 C55 N7 171.0(8)
Yb3 O16 C55 C56 -11.6(19)
C71 N7 C55 O16 9.8(18)
C71 N7 C55 C56 -167.7(11)
O16 C55 C56 C57 15.8(19)
N7 C55 C56 C57 -166.6(11)
O16 C55 C56 C61 -161.5(12)
N7 C55 C56 C61 16.0(18)
Yb3 O17 C57 C58 151.3(9)
Yb3 O17 C57 C56 -29.1(17)
C61 C56 C57 O17 179.8(11)
C55 C56 C57 O17 2.3(19)
C61 C56 C57 C58 -0.6(18)
C55 C56 C57 C58 -178.1(12)
O17 C57 C58 C59 -178.0(11)
C56 C57 C58 C59 2(2)
C62 O18 C59 C60 174.4(14)
C62 O18 C59 C58 -6(2)
C57 C58 C59 C60 -3(2)
C57 C58 C59 O18 177.0(13)
O18 C59 C60 C61 -178.0(13)
C58 C59 C60 C61 2(2)
C59 C60 C61 C56 0(2)
C57 C56 C61 C60 -0.4(19)
C55 C56 C61 C60 177.1(12)
C72 N8 C63 C64 -178.2(11)
N8 C63 C64 C69 175.7(12)
N8 C63 C64 C65 -4(2)
C69 C64 C65 O19 179.2(11)
C63 C64 C65 O19 -0.7(18)
C69 C64 C65 C66 -1.7(17)
C63 C64 C65 C66 178.4(11)
C70 O20 C66 C67 9.5(16)
Zn1 O20 C66 C67 174.2(9)
C70 O20 C66 C65 -168.2(10)
Zn1 O20 C66 C65 -3.5(11)
O19 C65 C66 O20 -0.6(15)
C64 C65 C66 O20 -179.7(9)
O19 C65 C66 C67 -178.3(11)
C64 C65 C66 C67 2.6(17)
O20 C66 C67 C68 177.2(10)
C65 C66 C67 C68 -5.3(18)
C66 C67 C68 C69 7.4(19)
C67 C68 C69 C64 -7(2)
C63 C64 C69 C68 -176.0(12)
C65 C64 C69 C68 4(2)
C55 N7 C71 C72 -159.0(11)
N7 C71 C72 N8 67.1(14)
C63 N8 C72 C71 -173.5(11)

loop_
_platon_squeeze_void_nr
_platon_squeeze_void_average_x
_platon_squeeze_void_average_y
_platon_squeeze_void_average_z
_platon_squeeze_void_volume
_platon_squeeze_void_count_electrons
1 0.000 0.000 0.500 473.3 59.1
2 0.500 0.500 1.000 556.3 60.0
